data_4328892
loop_
_publ_author_name
'Joseph Jankolovits'
'Choong-Sun Lim'
'Gellert Mezei'
'Jeff W. Kampf'
'Vincent L. Pecoraro'

_publ_contact_author vlpec@umich.edu
_publ_section_title
;
 Influencing the Size and Anion Selectivity of Dimeric
 Ln3+[15-Metallacrown-5] Compartments through Systematic Variation of the
 Host Side Chains and Central Metal
;
_journal_name_full 'Inorganic Chemistry'
_journal_page_first 4527
_journal_page_last 4538
_journal_paper_doi 10.1021/ic202347j
_journal_volume 51
_journal_year 2012
_chemical_absolute_configuration ad
_chemical_formula_moiety
;
 (LaCu5C45H50N10O10)2(C8H4O4)2(NO3)2(H2O)20.25
;
_chemical_formula_sum 'C106 H149 Cu10 La2 N22 O54.5'
_chemical_formula_weight 3516.69
_chemical_name_systematic
; 
 La[15-MC Cu(II), L-phenylalanineHA-5](terephthalate) 
;
_space_group_IT_number 1
_symmetry_cell_setting triclinic
_symmetry_space_group_name_Hall 'P 1'
_symmetry_space_group_name_H-M 'P 1'
_atom_sites_solution_hydrogens geom
_atom_sites_solution_primary direct
_atom_sites_solution_secondary difmap
_audit_creation_method SHELXL-97
_cell_angle_alpha 72.1000(10)
_cell_angle_beta 77.8700(10)
_cell_angle_gamma 66.8270(10)
_cell_formula_units_Z 1
_cell_length_a 15.1391(12)
_cell_length_b 15.5615(12)
_cell_length_c 17.1216(14)
_cell_measurement_reflns_used 9250
_cell_measurement_temperature 85(2)
_cell_measurement_theta_max 29.45
_cell_measurement_theta_min 2.55
_cell_volume 3510.3(5)
_computing_cell_refinement 'Bruker SMART'
_computing_data_collection 'Bruker SMART-APEX'
_computing_data_reduction 'Bruker SAINT'
_computing_molecular_graphics 'Bruker SHELXTL'
_computing_publication_material 'Bruker SHELXTL'
_computing_structure_refinement 'SHELXL-97 (Sheldrick, 1997)'
_computing_structure_solution 'SHELXS-97 (Sheldrick, 1990)'
_diffrn_ambient_temperature 85(2)
_diffrn_measured_fraction_theta_full 0.997
_diffrn_measured_fraction_theta_max 0.997
_diffrn_measurement_device_type 'Bruker SMART APEX CCD'
_diffrn_measurement_method 'phi and omega scans'
_diffrn_radiation_monochromator graphite
_diffrn_radiation_source 'fine-focus sealed tube'
_diffrn_radiation_type MoK\a
_diffrn_radiation_wavelength 0.71073
_diffrn_reflns_av_R_equivalents 0.0421
_diffrn_reflns_av_sigmaI/netI 0.0371
_diffrn_reflns_limit_h_max 21
_diffrn_reflns_limit_h_min -21
_diffrn_reflns_limit_k_max 21
_diffrn_reflns_limit_k_min -21
_diffrn_reflns_limit_l_max 23
_diffrn_reflns_limit_l_min -23
_diffrn_reflns_number 173395
_diffrn_reflns_theta_full 29.64
_diffrn_reflns_theta_max 29.64
_diffrn_reflns_theta_min 1.83
_exptl_absorpt_coefficient_mu 2.168
_exptl_absorpt_correction_T_max 0.9378
_exptl_absorpt_correction_T_min 0.4929
_exptl_absorpt_correction_type multi-scan
_exptl_absorpt_process_details
;
  Blessing, R. Acta Cryst. (1995) A51 33-38.
  Sheldrick, G.  SADABS (Version 2008/1) Bruker AXS area
  detector absorption and other corrections, University of
  Gottingen, Germany 2008.
;
_exptl_crystal_colour needle
_exptl_crystal_density_diffrn 1.664
_exptl_crystal_description plate
_exptl_crystal_F_000 1779
_exptl_crystal_size_max 0.38
_exptl_crystal_size_mid 0.22
_exptl_crystal_size_min 0.03
_refine_diff_density_max 2.062
_refine_diff_density_min -1.289
_refine_diff_density_rms 0.127
_refine_ls_abs_structure_details 'Flack H D (1983), Acta Cryst. A39, 876-881'
_refine_ls_abs_structure_Flack -0.019(10)
_refine_ls_extinction_method none
_refine_ls_goodness_of_fit_ref 1.027
_refine_ls_hydrogen_treatment constr
_refine_ls_matrix_type full
_refine_ls_number_parameters 2125
_refine_ls_number_reflns 39247
_refine_ls_number_restraints 682
_refine_ls_restrained_S_all 1.024
_refine_ls_R_factor_all 0.0663
_refine_ls_R_factor_gt 0.0523
_refine_ls_shift/su_max 0.005
_refine_ls_shift/su_mean 0.000
_refine_ls_structure_factor_coef Fsqd
_refine_ls_weighting_details 'calc w=1/[\s^2^(Fo^2^)+(0.0892P)^2^+7.5021P] where P=(Fo^2^+2Fc^2^)/3'
_refine_ls_weighting_scheme calc
_refine_ls_wR_factor_gt 0.1373
_refine_ls_wR_factor_ref 0.1516
_reflns_number_gt 33910
_reflns_number_total 39247
_reflns_threshold_expression >2sigma(I)
_cod_data_source_file ic202347j_si_002_7.cif
_cod_data_source_block La3+[15-MCCu(II),pheHA-5](terephthalate)
_cod_original_formula_sum 'C106 H149 Cu10 La2 N22 O54.50'
_cod_database_code 4328892

loop_
_symmetry_equiv_pos_as_xyz
'x, y, z'

loop_
_atom_site_label
_atom_site_type_symbol
_atom_site_fract_x
_atom_site_fract_y
_atom_site_fract_z
_atom_site_U_iso_or_equiv
_atom_site_adp_type
_atom_site_occupancy
_atom_site_symmetry_multiplicity
_atom_site_calc_flag
_atom_site_refinement_flags
_atom_site_disorder_assembly
_atom_site_disorder_group
La1 La 0.113635(19) 0.14324(2) 0.861474(17) 0.02767(7) Uani 1 1 d . . .
La2 La 0.526476(19) 0.03351(2) 0.222696(18) 0.02852(7) Uani 1 1 d . . .
Cu1 Cu -0.09469(6) 0.06300(7) 0.84536(5) 0.04098(18) Uani 1 1 d . . .
Cu2 Cu -0.10565(6) 0.37698(7) 0.78264(6) 0.0468(2) Uani 1 1 d . . .
Cu3 Cu 0.17220(6) 0.36816(6) 0.85703(5) 0.03627(16) Uani 1 1 d . . .
Cu4 Cu 0.36049(5) 0.05166(6) 0.95163(5) 0.03630(16) Uani 1 1 d . . .
Cu5 Cu 0.18693(7) -0.13672(6) 0.96244(5) 0.04209(18) Uani 1 1 d . . .
Cu6 Cu 0.34804(5) -0.06736(5) 0.18233(4) 0.03152(14) Uani 1 1 d . . .
Cu7 Cu 0.65489(8) -0.24687(7) 0.25723(11) 0.0799(5) Uani 1 1 d . . .
Cu8 Cu 0.79299(6) -0.03553(6) 0.26556(6) 0.04243(19) Uani 1 1 d . . .
Cu9 Cu 0.58327(6) 0.27059(6) 0.17758(6) 0.04019(18) Uani 1 1 d . . .
Cu10 Cu 0.31297(5) 0.25423(5) 0.11231(4) 0.02966(13) Uani 1 1 d . . .
N1 N -0.2490(5) 0.4233(7) 0.7748(6) 0.073(2) Uani 1 1 d . . .
H1A H -0.2824 0.4418 0.8219 0.087 Uiso 1 1 calc R . .
H1B H -0.2657 0.4761 0.7307 0.087 Uiso 1 1 calc R . .
N2 N -0.1195(4) 0.2542(5) 0.8094(3) 0.0405(12) Uani 1 1 d . . .
N3 N 0.1248(5) 0.5120(5) 0.8260(4) 0.0492(15) Uani 1 1 d . . .
H3A H 0.1047 0.5343 0.8731 0.059 Uiso 1 1 calc R . .
H3B H 0.1745 0.5326 0.7975 0.059 Uiso 1 1 calc R . .
N4 N 0.0584(5) 0.3884(4) 0.8103(3) 0.0385(11) Uani 1 1 d . . .
N5 N 0.4689(4) 0.0906(5) 0.9568(4) 0.0421(13) Uani 1 1 d . . .
H5A H 0.4878 0.0652 1.0093 0.050 Uiso 1 1 calc R . .
H5B H 0.5206 0.0648 0.9212 0.050 Uiso 1 1 calc R . .
N6 N 0.2982(4) 0.1865(4) 0.9117(3) 0.0354(11) Uani 1 1 d . . .
N7 N 0.2926(6) -0.2539(5) 1.0162(4) 0.0518(16) Uani 1 1 d . . .
H7A H 0.2719 -0.2747 1.0707 0.062 Uiso 1 1 calc R . .
H7B H 0.3059 -0.3027 0.9909 0.062 Uiso 1 1 calc R . .
N8 N 0.2694(4) -0.0737(4) 0.9683(3) 0.0373(11) Uani 1 1 d . . .
N9 N -0.1325(5) -0.0545(6) 0.8683(5) 0.0563(19) Uani 1 1 d . . .
H9A H -0.1883 -0.0464 0.9037 0.068 Uiso 1 1 calc R . .
H9B H -0.1455 -0.0586 0.8196 0.068 Uiso 1 1 calc R . .
N10 N 0.0187(4) -0.0330(4) 0.8893(3) 0.0378(11) Uani 1 1 d . . .
N11 N 0.6334(5) -0.3681(5) 0.2593(6) 0.063(2) Uani 1 1 d . L .
H11A H 0.6674 -0.3900 0.2138 0.075 Uiso 1 1 calc R . .
H11B H 0.6565 -0.4153 0.3056 0.075 Uiso 1 1 calc R . .
N12 N 0.5287(4) -0.1873(4) 0.2207(4) 0.0430(13) Uani 1 1 d . L .
N13 N 0.9049(6) -0.1462(5) 0.3156(8) 0.095(4) Uani 1 1 d . I .
H13A H 0.9614 -0.1404 0.2861 0.114 Uiso 1 1 calc R . .
H13B H 0.9051 -0.1446 0.3688 0.114 Uiso 1 1 calc R . .
N14 N 0.7506(5) -0.1354(5) 0.2660(7) 0.077(3) Uani 1 1 d . I .
N15 N 0.6747(4) 0.3245(4) 0.1978(4) 0.0454(14) Uani 1 1 d . I .
H15A H 0.6839 0.3708 0.1517 0.055 Uiso 1 1 calc R . .
H15B H 0.6483 0.3534 0.2410 0.055 Uiso 1 1 calc R . .
N16 N 0.6764(4) 0.1519(4) 0.2243(4) 0.0364(11) Uani 1 1 d . I .
N17 N 0.2733(4) 0.3942(4) 0.0525(4) 0.0388(12) Uani 1 1 d . L .
H17A H 0.2836 0.3998 -0.0034 0.047 Uiso 1 1 calc R . .
H17B H 0.2083 0.4241 0.0658 0.047 Uiso 1 1 calc R . .
N18 N 0.4209(3) 0.2788(4) 0.1275(3) 0.0327(10) Uani 1 1 d . L .
N19 N 0.2081(3) -0.0284(4) 0.1711(4) 0.0362(11) Uani 1 1 d . L .
H19A H 0.2014 -0.0637 0.1398 0.043 Uiso 1 1 calc R . .
H19B H 0.1763 -0.0433 0.2226 0.043 Uiso 1 1 calc R . .
N20 N 0.3170(3) 0.0693(4) 0.1500(3) 0.0287(9) Uani 1 1 d . L .
O1 O -0.2120(4) 0.1684(5) 0.8085(4) 0.0584(15) Uani 1 1 d . . .
O2 O -0.0496(3) 0.1645(3) 0.8376(3) 0.0356(9) Uani 1 1 d . . .
O3 O -0.0795(4) 0.4961(4) 0.7572(4) 0.0560(13) Uani 1 1 d . . .
O4 O 0.0244(3) 0.3174(3) 0.8113(3) 0.0366(9) Uani 1 1 d . . .
O5 O 0.2991(3) 0.3397(4) 0.8901(3) 0.0408(10) Uani 1 1 d . . .
O6 O 0.2061(3) 0.2317(3) 0.8870(3) 0.0324(8) Uani 1 1 d . . .
O7 O 0.4154(3) -0.0869(4) 0.9969(3) 0.0460(11) Uani 1 1 d . . .
O8 O 0.2462(3) 0.0268(3) 0.9470(3) 0.0353(9) Uani 1 1 d . . .
O9 O 0.0997(5) -0.1932(4) 0.9464(3) 0.0483(12) Uani 1 1 d . . .
O10 O 0.0988(4) -0.0182(4) 0.9035(3) 0.0412(10) Uani 1 1 d . . .
O11 O 0.3909(3) -0.2074(3) 0.2080(3) 0.0364(9) Uani 1 1 d . L .
O12 O 0.4793(3) -0.0901(3) 0.1951(3) 0.0379(9) Uani 1 1 d . L .
O13 O 0.7770(5) -0.2964(4) 0.3034(6) 0.081(3) Uani 1 1 d . I .
O14 O 0.6603(5) -0.1221(4) 0.2464(6) 0.087(3) Uani 1 1 d . I .
O15 O 0.8329(3) 0.0711(3) 0.2562(3) 0.0387(9) Uani 1 1 d . I .
O16 O 0.6736(3) 0.0600(3) 0.2352(3) 0.0314(8) Uani 1 1 d . I .
O17 O 0.4864(4) 0.3883(4) 0.1242(4) 0.0531(13) Uani 1 1 d . L .
O18 O 0.5026(3) 0.2093(3) 0.1641(3) 0.0341(9) Uani 1 1 d . L .
O19 O 0.2033(3) 0.2209(3) 0.1103(3) 0.0321(8) Uani 1 1 d . L .
O20 O 0.3794(3) 0.1185(3) 0.1438(2) 0.0289(8) Uani 1 1 d . L .
O100 O 0.1282(3) 0.1127(4) 0.7174(3) 0.0415(11) Uani 1 1 d . . .
O101 O 0.2517(3) 0.1342(4) 0.7454(3) 0.0422(11) Uani 1 1 d . . .
O102 O 0.4894(4) 0.0963(5) 0.3548(3) 0.0596(17) Uani 1 1 d . L .
O103 O 0.3771(5) 0.0567(7) 0.3291(4) 0.082(3) Uani 1 1 d . L .
O200 O 0.0224(3) 0.1806(4) 0.9892(3) 0.0394(10) Uani 1 1 d . . .
O201 O -0.1003(4) 0.3102(4) 1.0122(4) 0.0537(13) Uani 1 1 d . . .
O202 O 0.5994(3) 0.0368(4) 0.0783(3) 0.0370(10) Uani 1 1 d . L .
O203 O 0.7224(4) -0.0681(6) 0.0196(5) 0.075(2) Uani 1 1 d . L .
C1 C -0.1984(5) 0.2481(7) 0.7953(5) 0.0504(18) Uani 1 1 d . . .
C2 C -0.2768(7) 0.3447(9) 0.7642(6) 0.072(3) Uani 1 1 d . . .
H2 H -0.3396 0.3458 0.7978 0.087 Uiso 1 1 calc R . .
C3 C -0.2860(7) 0.3558(12) 0.6729(7) 0.103(5) Uani 1 1 d . . .
H3C H -0.2952 0.2980 0.6684 0.124 Uiso 1 1 calc R . .
H3D H -0.3440 0.4125 0.6552 0.124 Uiso 1 1 calc R . .
C4 C -0.1999(8) 0.3681(7) 0.6166(6) 0.085(3) Uani 1 1 d DU . .
C5 C -0.1151(6) 0.2909(7) 0.6054(5) 0.064(2) Uani 1 1 d DU . .
H5 H -0.1142 0.2267 0.6286 0.077 Uiso 1 1 calc R . .
C6 C -0.0323(9) 0.3055(9) 0.5612(5) 0.084(3) Uani 1 1 d DU . .
H6 H 0.0234 0.2511 0.5539 0.101 Uiso 1 1 calc R . .
C7 C -0.0283(13) 0.3947(10) 0.5282(8) 0.132(5) Uani 1 1 d DU . .
H7 H 0.0296 0.4040 0.4999 0.159 Uiso 1 1 calc R . .
C8 C -0.1098(14) 0.4701(11) 0.5371(11) 0.190(9) Uani 1 1 d DU . .
H8 H -0.1083 0.5334 0.5138 0.228 Uiso 1 1 calc R . .
C9 C -0.1980(13) 0.4600(8) 0.5794(8) 0.162(8) Uani 1 1 d DU . .
H9 H -0.2545 0.5153 0.5821 0.194 Uiso 1 1 calc R . .
C10 C 0.0031(6) 0.4763(5) 0.7811(4) 0.0446(15) Uani 1 1 d . . .
C11 C 0.0433(7) 0.5526(5) 0.7742(5) 0.055(2) Uani 1 1 d . . .
H11 H -0.0086 0.6066 0.7952 0.065 Uiso 1 1 calc R . .
C12 C 0.0769(8) 0.5935(6) 0.6828(5) 0.059(2) Uani 1 1 d . . .
H12A H 0.0206 0.6224 0.6504 0.070 Uiso 1 1 calc R . .
H12B H 0.1000 0.6457 0.6802 0.070 Uiso 1 1 calc R . .
C13 C 0.1561(7) 0.5193(6) 0.6430(4) 0.056(2) Uani 1 1 d . . .
C14 C 0.1365(8) 0.4573(6) 0.6133(5) 0.060(2) Uani 1 1 d . . .
H14 H 0.0719 0.4596 0.6188 0.072 Uiso 1 1 calc R . .
C15 C 0.2103(9) 0.3905(7) 0.5747(6) 0.075(3) Uani 1 1 d . . .
H15 H 0.1954 0.3468 0.5558 0.090 Uiso 1 1 calc R . .
C16 C 0.3024(9) 0.3873(7) 0.5640(6) 0.076(3) Uani 1 1 d . . .
H16 H 0.3518 0.3447 0.5349 0.092 Uiso 1 1 calc R . .
C17 C 0.3231(8) 0.4483(8) 0.5968(5) 0.071(3) Uani 1 1 d . . .
H17 H 0.3883 0.4441 0.5916 0.085 Uiso 1 1 calc R . .
C18 C 0.2535(8) 0.5143(8) 0.6362(5) 0.072(3) Uani 1 1 d . . .
H18 H 0.2697 0.5549 0.6581 0.087 Uiso 1 1 calc R . .
C19 C 0.3392(5) 0.2465(5) 0.9096(4) 0.0359(12) Uani 1 1 d . . .
C20 C 0.4439(5) 0.1967(6) 0.9353(4) 0.0440(16) Uani 1 1 d . B .
H20 H 0.4448 0.2154 0.9859 0.053 Uiso 1 1 calc R . .
C21 C 0.5181(5) 0.2285(6) 0.8682(5) 0.0491(17) Uani 1 1 d . . .
H2A H 0.4911 0.2996 0.8475 0.059 Uiso 0.50 1 calc PR A 1
H2B H 0.5768 0.2128 0.8943 0.059 Uiso 0.50 1 calc PR A 1
H2C H 0.5199 0.2070 0.8189 0.059 Uiso 0.50 1 d PR A 2
H2D H 0.5828 0.1947 0.8883 0.059 Uiso 0.50 1 d PR A 2
C22 C 0.5473(7) 0.1859(9) 0.7966(6) 0.039(3) Uani 0.50 1 d PD B 1
C23 C 0.6229(9) 0.1001(11) 0.7913(7) 0.052(4) Uani 0.50 1 d PD B 1
H23 H 0.6607 0.0646 0.8363 0.062 Uiso 0.50 1 calc PR B 1
C24 C 0.6444(12) 0.0648(14) 0.7211(8) 0.073(6) Uani 0.50 1 d PD B 1
H24 H 0.6976 0.0068 0.7182 0.088 Uiso 0.50 1 calc PR B 1
C25 C 0.5896(11) 0.1130(14) 0.6571(8) 0.069(6) Uani 0.50 1 d PD B 1
H25 H 0.6012 0.0861 0.6115 0.083 Uiso 0.50 1 calc PR B 1
C26 C 0.5178(9) 0.2000(11) 0.6578(7) 0.053(4) Uani 0.50 1 d PD B 1
H26 H 0.4839 0.2363 0.6106 0.063 Uiso 0.50 1 calc PR B 1
C27 C 0.4937(8) 0.2365(10) 0.7288(7) 0.044(3) Uani 0.50 1 d PD B 1
H27 H 0.4413 0.2952 0.7304 0.053 Uiso 0.50 1 calc PR B 1
O21 O 0.4286(7) 0.0380(9) 0.8077(6) 0.052(3) Uani 0.50 1 d P C 1
O22 O 0.610(2) 0.845(3) 0.972(2) 0.117(13) Uani 0.50 1 d PU D 1
O23 O 0.6182(10) 0.4791(10) 0.9094(8) 0.068(3) Uani 0.50 1 d P E 1
O24 O 0.7152(10) 0.4530(10) 1.0379(8) 0.096(3) Uani 0.75 1 d P F 1
N26 N 0.4114(14) 0.4931(14) 0.8202(11) 0.077(5) Uani 0.50 1 d PU G 1
O26 O 0.3255(9) 0.5424(12) 0.8066(9) 0.073(4) Uani 0.50 1 d PU G 1
O27 O 0.471(2) 0.4651(19) 0.7608(11) 0.104(8) Uani 0.50 1 d PU G 1
O28 O 0.4281(13) 0.4627(13) 0.8967(10) 0.088(4) Uani 0.50 1 d PU G 1
O29 O 0.5026(12) -0.4112(14) 0.6153(11) 0.043(4) Uani 0.25 1 d P H 1
O225 O 0.4877(16) -0.4405(9) 0.1289(9) 0.093(6) Uani 0.50 1 d PU I 1
O226 O 0.689(3) -0.350(2) 0.066(2) 0.064(9) Uani 0.25 1 d P J 1
O416 O 0.6403(14) 0.0796(16) 0.4328(10) 0.045(5) Uani 0.25 1 d PU K 1
O490 O 0.8265(16) -0.0783(19) 0.4668(18) 0.141(9) Uani 0.50 1 d PU L 1
C40 C 0.0133(7) -0.1952(6) 0.7683(5) 0.0235(18) Uani 0.50 1 d PD M 1
C41 C -0.0467(8) -0.1635(7) 0.7057(6) 0.030(2) Uani 0.50 1 d PD M 1
H41 H -0.1112 -0.1626 0.7186 0.037 Uiso 0.50 1 calc PR M 1
C42 C -0.0112(8) -0.1329(7) 0.6236(6) 0.031(2) Uani 0.50 1 d PD M 1
H42 H -0.0525 -0.1090 0.5810 0.038 Uiso 0.50 1 calc PR M 1
C43 C 0.0813(10) -0.1374(10) 0.6046(6) 0.042(3) Uani 0.50 1 d PD M 1
H43 H 0.1046 -0.1201 0.5481 0.050 Uiso 0.50 1 calc PR M 1
C44 C 0.1434(13) -0.1659(17) 0.6636(7) 0.041(4) Uani 0.50 1 d PD M 1
H44 H 0.2072 -0.1649 0.6489 0.050 Uiso 0.50 1 calc PR M 1
C45 C 0.1082(7) -0.1972(7) 0.7481(5) 0.0241(18) Uani 0.50 1 d PD M 1
H45 H 0.1497 -0.2193 0.7903 0.029 Uiso 0.50 1 calc PR M 1
O40 O -0.2545(11) 0.8003(18) 0.8360(13) 0.108(7) Uani 0.50 1 d PU N 1
O41 O -0.1769(12) -0.3902(13) 0.9382(12) 0.085(5) Uani 0.50 1 d PU O 1
O50A O 0.0096(9) 0.5486(7) 0.9797(7) 0.053(3) Uani 0.50 1 d P P 1
C2A C 0.4981(9) 0.3385(10) 0.8412(10) 0.059(3) Uani 0.50 1 d PDU B 2
C2B C 0.5121(12) 0.3797(12) 0.8978(12) 0.074(4) Uani 0.50 1 d PDU B 2
H2M H 0.5234 0.3418 0.9525 0.088 Uiso 0.50 1 calc PR B 2
C2C C 0.5100(16) 0.4748(12) 0.8764(18) 0.113(7) Uani 0.50 1 d PDU B 2
H2N H 0.5230 0.5009 0.9142 0.136 Uiso 0.50 1 calc PR B 2
C2D C 0.489(2) 0.5279(16) 0.7989(18) 0.135(9) Uani 0.50 1 d PDU B 2
H2P H 0.4855 0.5930 0.7838 0.162 Uiso 0.50 1 calc PR B 2
C2E C 0.471(5) 0.494(2) 0.7414(19) 0.138(10) Uani 0.50 1 d PDU B 2
H2E H 0.4589 0.5335 0.6874 0.165 Uiso 0.50 1 calc PR B 2
C2F C 0.4709(17) 0.3966(16) 0.7634(12) 0.086(5) Uani 0.50 1 d PDU B 2
H2F H 0.4531 0.3729 0.7265 0.104 Uiso 0.50 1 calc PR B 2
O2F O 0.3834(17) 1.219(2) 0.7330(14) 0.131(8) Uani 0.50 1 d P Q 2
O2G O 0.6317(18) 0.994(2) 0.8603(19) 0.140(9) Uani 0.50 1 d PU R 2
O2H O 0.2883(4) -0.0665(4) 0.3309(3) 0.0330(11) Uani 0.75 1 d P S 2
O2J O 0.760(2) 0.4639(14) 0.9382(12) 0.060(6) Uani 0.25 1 d PU T 2
O2K O 0.2181(18) 0.668(2) 0.7614(16) 0.138(9) Uani 0.50 1 d PU U 2
O2L O 0.6112(15) 0.8358(15) 1.0057(15) 0.063(5) Uani 0.50 1 d P V 2
O2M O 0.5534(19) 0.6360(15) 0.5630(12) 0.121(8) Uani 0.50 1 d PU W 2
O2N O 0.613(2) -0.021(3) 0.5910(15) 0.091(10) Uani 0.25 1 d PU X 2
O2Q O 0.571(2) 0.068(3) 0.716(2) 0.081(9) Uani 0.25 1 d P Y 2
O2I O 0.628(2) 0.514(2) 1.071(2) 0.101(12) Uani 0.25 1 d PU Z 2
O2P O 0.704(2) 0.143(3) 0.696(2) 0.112(13) Uani 0.25 1 d PU A 2
N2R N 0.3370(18) -0.2298(18) 0.5328(18) 0.112(7) Uani 0.50 1 d PDU B 2
O2R O 0.346(2) -0.2910(17) 0.6028(15) 0.130(7) Uani 0.50 1 d PU B 2
O2S O 0.262(2) -0.158(2) 0.5109(19) 0.154(9) Uani 0.50 1 d PDU B 2
O2T O 0.410(3) -0.232(2) 0.4799(19) 0.179(12) Uani 0.50 1 d PDU B 2
C4A C -0.1254(12) -0.2307(13) 0.8434(11) 0.074(4) Uani 0.50 1 d PDU M 2
C4B C -0.1907(14) -0.1929(15) 0.7831(12) 0.097(6) Uani 0.50 1 d PDU M 2
H4B H -0.1871 -0.1387 0.7395 0.117 Uiso 0.50 1 calc PR M 2
C4C C -0.2602(15) -0.2315(19) 0.7847(16) 0.125(9) Uani 0.50 1 d PDU M 2
H4C H -0.3053 -0.2006 0.7447 0.150 Uiso 0.50 1 calc PR M 2
C4D C -0.2643(19) -0.312(2) 0.8423(19) 0.157(12) Uani 0.50 1 d PDU M 2
H4D H -0.3040 -0.3444 0.8373 0.189 Uiso 0.50 1 calc PR M 2
C4E C -0.211(2) -0.347(2) 0.9076(18) 0.151(12) Uani 0.50 1 d PDU M 2
H4E H -0.2218 -0.3962 0.9535 0.182 Uiso 0.50 1 calc PR M 2
C4F C -0.1390(17) -0.3095(15) 0.9062(12) 0.093(6) Uani 0.50 1 d PDU M 2
H4F H -0.0981 -0.3386 0.9494 0.111 Uiso 0.50 1 calc PR M 2
O4A O -0.068(3) 0.890(2) 0.5925(15) 0.080(8) Uani 0.25 1 d PU C 2
O4B O 0.116(2) 0.841(2) 0.655(2) 0.118(11) Uani 0.50 1 d PU D 2
O500 O 0.0776(8) 0.5337(7) 1.0035(7) 0.049(2) Uani 0.50 1 d P E 2
O29Z O 0.4308(18) -0.352(2) 0.5661(15) 0.062(6) Uani 0.25 1 d P F 3
O2Y O 0.671(3) -0.376(2) 0.0943(14) 0.061(10) Uani 0.25 1 d P G 3
O22X O 0.312(3) -0.1443(15) 0.3952(10) 0.071(8) Uani 0.25 1 d PU H 3
O49Z O 0.747(2) -0.082(3) 0.4100(17) 0.090(10) Uani 0.25 1 d PU I 4
O49Y O 0.841(2) 0.089(3) 0.605(2) 0.091(10) Uani 0.25 1 d P J 4
C28 C 0.3573(5) -0.1269(6) 0.9923(5) 0.0451(15) Uani 1 1 d . . .
C29 C 0.3844(7) -0.2335(6) 1.0108(5) 0.0545(19) Uani 1 1 d . . .
H29 H 0.4093 -0.2624 1.0662 0.065 Uiso 1 1 calc R . .
C30 C 0.4633(7) -0.2760(6) 0.9485(6) 0.063(2) Uani 1 1 d . K .
H30A H 0.5231 -0.2678 0.9542 0.075 Uiso 1 1 calc R . .
H30B H 0.4763 -0.3462 0.9618 0.075 Uiso 1 1 calc R . .
C31 C 0.4415(5) -0.2327(6) 0.8599(5) 0.0514(16) Uani 1 1 d DU . .
C3A C 0.3612(12) -0.2144(17) 0.8186(10) 0.072(5) Uani 0.50 1 d PDU K 1
H3A1 H 0.3108 -0.2367 0.8488 0.086 Uiso 0.50 1 calc PR K 1
C3B C 0.3529(14) -0.165(2) 0.7358(11) 0.078(6) Uani 0.50 1 d PDU K 1
H3B1 H 0.2958 -0.1527 0.7129 0.094 Uiso 0.50 1 calc PR K 1
C3C C 0.4227(16) -0.134(2) 0.6866(12) 0.086(6) Uani 0.50 1 d PDU K 1
H3Y H 0.4165 -0.1031 0.6298 0.103 Uiso 0.50 1 calc PR K 1
C3D C 0.5030(17) -0.150(2) 0.7224(11) 0.096(6) Uani 0.50 1 d PDU K 1
H3Z H 0.5540 -0.1303 0.6899 0.115 Uiso 0.50 1 calc PR K 1
C3E C 0.5097(17) -0.195(2) 0.8063(11) 0.096(6) Uani 0.50 1 d PDU K 1
H3E H 0.5644 -0.2011 0.8291 0.115 Uiso 0.50 1 calc PR K 1
C32 C 0.4023(10) -0.2853(10) 0.8327(7) 0.045(3) Uani 0.50 1 d PDU K 2
H32 H 0.3949 -0.3436 0.8666 0.053 Uiso 0.50 1 calc PR K 2
C33 C 0.3747(12) -0.2467(12) 0.7528(8) 0.057(4) Uani 0.50 1 d PDU K 2
H33 H 0.3477 -0.2795 0.7315 0.069 Uiso 0.50 1 calc PR K 2
C34 C 0.3858(19) -0.1629(15) 0.7046(11) 0.073(5) Uani 0.50 1 d PDU K 2
H34 H 0.3658 -0.1374 0.6506 0.087 Uiso 0.50 1 calc PR K 2
C35 C 0.4259(17) -0.1156(16) 0.7343(10) 0.080(6) Uani 0.50 1 d PDU K 2
H35 H 0.4353 -0.0583 0.6998 0.096 Uiso 0.50 1 calc PR K 2
C36 C 0.4536(11) -0.1505(12) 0.8151(10) 0.056(3) Uani 0.50 1 d PDU K 2
H36 H 0.4795 -0.1170 0.8367 0.067 Uiso 0.50 1 calc PR K 2
C37 C 0.0261(6) -0.1240(5) 0.9135(4) 0.0412(15) Uani 1 1 d . . .
C38 C -0.0601(6) -0.1430(6) 0.9033(5) 0.0493(18) Uani 1 1 d . M .
H38 H -0.0878 -0.1694 0.9597 0.059 Uiso 1 1 calc R . .
C39 C -0.0302(6) -0.2209(7) 0.8547(5) 0.055(2) Uani 1 1 d D . .
H39A H 0.0167 -0.2808 0.8851 0.066 Uiso 0.50 1 calc PR M 1
H39B H -0.0881 -0.2352 0.8535 0.066 Uiso 0.50 1 calc PR M 1
H39C H 0.0129 -0.2832 0.8856 0.066 Uiso 0.50 1 calc PR M 2
H39D H 0.0043 -0.2011 0.8003 0.066 Uiso 0.50 1 calc PR M 2
C46 C 0.4793(5) -0.2426(5) 0.2259(4) 0.0388(13) Uani 1 1 d . . .
C47 C 0.5303(5) -0.3503(5) 0.2597(5) 0.0431(16) Uani 1 1 d . L .
H47 H 0.5237 -0.3859 0.2228 0.052 Uiso 1 1 calc R . .
C48 C 0.4841(7) -0.3830(6) 0.3455(6) 0.060(2) Uani 1 1 d . . .
H48A H 0.4980 -0.3535 0.3829 0.072 Uiso 1 1 calc R L .
H48B H 0.4132 -0.3576 0.3439 0.072 Uiso 1 1 calc R . .
C49 C 0.5159(6) -0.4896(6) 0.3813(6) 0.059(2) Uani 1 1 d . L .
C50 C 0.4943(6) -0.5476(5) 0.3470(5) 0.0521(17) Uani 1 1 d . . .
H50 H 0.4602 -0.5187 0.2994 0.062 Uiso 1 1 calc R L .
C51 C 0.5206(6) -0.6462(6) 0.3795(6) 0.057(2) Uani 1 1 d . L .
H51 H 0.5021 -0.6838 0.3561 0.068 Uiso 1 1 calc R . .
C52 C 0.5744(7) -0.6898(6) 0.4469(7) 0.067(3) Uani 1 1 d . . .
H52 H 0.5953 -0.7579 0.4686 0.080 Uiso 1 1 calc R L .
C53 C 0.5969(8) -0.6344(8) 0.4814(8) 0.081(3) Uani 1 1 d . L .
H53 H 0.6318 -0.6635 0.5285 0.097 Uiso 1 1 calc R . .
C54 C 0.5685(9) -0.5333(8) 0.4475(7) 0.080(3) Uani 1 1 d . . .
H54 H 0.5863 -0.4955 0.4712 0.096 Uiso 1 1 calc R L .
C55 C 0.8041(7) -0.2242(6) 0.2940(8) 0.069(3) Uani 1 1 d . . .
C56 C 0.9005(7) -0.2403(6) 0.3162(8) 0.070(3) Uani 1 1 d . I .
H56 H 0.9498 -0.2650 0.2717 0.084 Uiso 1 1 calc R . .
C57 C 0.9276(6) -0.3140(7) 0.3967(7) 0.062(2) Uani 1 1 d . . .
H57A H 0.8807 -0.2906 0.4421 0.075 Uiso 1 1 calc R I .
H57B H 0.9229 -0.3750 0.3950 0.075 Uiso 1 1 calc R . .
C58 C 1.0259(5) -0.3337(5) 0.4146(5) 0.0461(15) Uani 1 1 d . I .
C59 C 1.1064(5) -0.3976(5) 0.3786(5) 0.0464(15) Uani 1 1 d . . .
H59 H 1.0967 -0.4311 0.3450 0.056 Uiso 1 1 calc R I .
C60 C 1.2002(6) -0.4134(7) 0.3907(5) 0.056(2) Uani 1 1 d . I .
H60 H 1.2537 -0.4603 0.3688 0.067 Uiso 1 1 calc R . .
C61 C 1.2143(6) -0.3599(7) 0.4349(5) 0.055(2) Uani 1 1 d . . .
H61 H 1.2781 -0.3668 0.4403 0.066 Uiso 1 1 calc R I .
C62 C 1.1380(6) -0.2978(7) 0.4706(5) 0.057(2) Uani 1 1 d . I .
H62 H 1.1488 -0.2639 0.5031 0.069 Uiso 1 1 calc R . .
C63 C 1.0435(6) -0.2828(6) 0.4604(5) 0.0524(17) Uani 1 1 d . . .
H63 H 0.9908 -0.2377 0.4847 0.063 Uiso 1 1 calc R I .
C64 C 0.7609(4) 0.1487(4) 0.2349(4) 0.0318(11) Uani 1 1 d . . .
C65 C 0.7708(4) 0.2454(5) 0.2179(4) 0.0362(13) Uani 1 1 d . I .
H65 H 0.8192 0.2519 0.1688 0.043 Uiso 1 1 calc R . .
C66 C 0.8049(4) 0.2563(5) 0.2901(4) 0.0351(12) Uani 1 1 d . . .
H66A H 0.8629 0.1991 0.3069 0.042 Uiso 1 1 calc R I .
H66B H 0.7539 0.2563 0.3370 0.042 Uiso 1 1 calc R . .
C67 C 0.8292(4) 0.3460(5) 0.2743(4) 0.0392(14) Uani 1 1 d D I .
C68 C 0.8654(5) 0.3885(5) 0.1973(5) 0.0481(16) Uani 1 1 d D . .
H68 H 0.8722 0.3632 0.1516 0.058 Uiso 1 1 calc R I .
C69 C 0.8920(6) 0.4689(6) 0.1864(7) 0.065(3) Uani 1 1 d D I .
H69 H 0.9183 0.4965 0.1338 0.079 Uiso 1 1 calc R . .
C70 C 0.8800(6) 0.5073(6) 0.2512(7) 0.069(3) Uani 1 1 d D . .
H70 H 0.8970 0.5623 0.2431 0.083 Uiso 1 1 calc R I .
C71 C 0.8438(6) 0.4672(6) 0.3279(6) 0.065(3) Uani 1 1 d D I .
H71 H 0.8358 0.4944 0.3726 0.078 Uiso 1 1 calc R . .
C72 C 0.8184(5) 0.3858(5) 0.3404(5) 0.0507(17) Uani 1 1 d D . .
H72 H 0.7939 0.3577 0.3938 0.061 Uiso 1 1 calc R I .
C73 C 0.4193(5) 0.3668(5) 0.1091(5) 0.0416(14) Uani 1 1 d . . .
C74 C 0.3285(5) 0.4437(5) 0.0742(4) 0.0370(13) Uani 1 1 d . L .
H74 H 0.3468 0.4882 0.0230 0.044 Uiso 1 1 calc R . .
C75 C 0.2665(5) 0.5027(5) 0.1370(4) 0.0442(14) Uani 1 1 d . . .
H75A H 0.3033 0.5376 0.1477 0.053 Uiso 1 1 calc R L .
H75B H 0.2075 0.5516 0.1124 0.053 Uiso 1 1 calc R . .
C76 C 0.2371(5) 0.4422(5) 0.2179(4) 0.0410(14) Uani 1 1 d . L .
C77 C 0.1462(6) 0.4350(5) 0.2360(5) 0.0477(16) Uani 1 1 d . . .
H77 H 0.0996 0.4708 0.1976 0.057 Uiso 1 1 calc R L .
C78 C 0.1234(7) 0.3764(6) 0.3089(5) 0.0514(17) Uani 1 1 d . L .
H78 H 0.0624 0.3689 0.3187 0.062 Uiso 1 1 calc R . .
C79 C 0.1866(8) 0.3283(7) 0.3680(5) 0.062(2) Uani 1 1 d . . .
H79 H 0.1688 0.2895 0.4189 0.074 Uiso 1 1 calc R L .
C80 C 0.2754(8) 0.3368(7) 0.3531(6) 0.067(3) Uani 1 1 d . L .
H80 H 0.3197 0.3039 0.3937 0.080 Uiso 1 1 calc R . .
C81 C 0.3011(6) 0.3936(6) 0.2783(5) 0.0523(18) Uani 1 1 d . . .
H81 H 0.3630 0.3993 0.2683 0.063 Uiso 1 1 calc R L .
C82 C 0.2310(4) 0.1256(4) 0.1318(3) 0.0296(10) Uani 1 1 d . . .
C83 C 0.1615(4) 0.0764(5) 0.1323(4) 0.0334(12) Uani 1 1 d . L .
H83 H 0.1543 0.0834 0.0737 0.040 Uiso 1 1 calc R . .
C84 C 0.0604(4) 0.1215(5) 0.1752(3) 0.0313(11) Uani 1 1 d . . .
H84A H 0.0364 0.1919 0.1499 0.038 Uiso 1 1 calc R L .
H84B H 0.0161 0.0947 0.1643 0.038 Uiso 1 1 calc R . .
C85 C 0.0555(4) 0.1056(5) 0.2676(3) 0.0310(11) Uani 1 1 d . L .
C86 C 0.0323(4) 0.0281(5) 0.3201(4) 0.0384(13) Uani 1 1 d . . .
H86 H 0.0222 -0.0160 0.2982 0.046 Uiso 1 1 calc R L .
C87 C 0.0240(6) 0.0153(7) 0.4047(4) 0.0520(18) Uani 1 1 d . L .
H87 H 0.0087 -0.0384 0.4405 0.062 Uiso 1 1 calc R . .
C88 C 0.0375(7) 0.0794(7) 0.4379(4) 0.058(2) Uani 1 1 d . . .
H88 H 0.0320 0.0697 0.4960 0.070 Uiso 1 1 calc R L .
C89 C 0.0592(6) 0.1581(6) 0.3852(4) 0.0515(18) Uani 1 1 d . L .
H89 H 0.0669 0.2037 0.4069 0.062 Uiso 1 1 calc R . .
C90 C 0.0695(4) 0.1693(5) 0.3002(4) 0.0362(12) Uani 1 1 d . . .
H90 H 0.0864 0.2218 0.2642 0.043 Uiso 1 1 calc R L .
C100 C 0.2116(4) 0.1186(5) 0.6967(4) 0.0333(12) Uani 1 1 d . . .
C101 C 0.2630(4) 0.1076(5) 0.6141(4) 0.0344(12) Uani 1 1 d . L .
C102 C 0.2262(5) 0.0784(6) 0.5630(4) 0.0431(16) Uani 1 1 d . . .
H102 H 0.1679 0.0653 0.5805 0.052 Uiso 1 1 calc R . .
C103 C 0.2759(5) 0.0681(7) 0.4849(4) 0.0484(18) Uani 1 1 d . L .
H103 H 0.2510 0.0486 0.4495 0.058 Uiso 1 1 calc R . .
C104 C 0.3608(5) 0.0867(7) 0.4601(5) 0.0485(18) Uani 1 1 d . . .
C105 C 0.3951(5) 0.1190(6) 0.5113(4) 0.0462(17) Uani 1 1 d . L .
H105 H 0.4519 0.1346 0.4931 0.055 Uiso 1 1 calc R . .
C106 C 0.3473(5) 0.1284(6) 0.5875(4) 0.0408(15) Uani 1 1 d . . .
H106 H 0.3719 0.1491 0.6222 0.049 Uiso 1 1 calc R L .
C107 C 0.4134(7) 0.0787(8) 0.3764(5) 0.059(2) Uani 1 1 d . L .
C200 C -0.0674(5) 0.2252(5) 1.0066(4) 0.0390(14) Uani 1 1 d . . .
C201 C -0.1334(4) 0.1689(5) 1.0204(4) 0.0359(12) Uani 1 1 d . . .
C202 C -0.2315(5) 0.2169(6) 1.0128(4) 0.0421(14) Uani 1 1 d . . .
H202 H -0.2575 0.2854 1.0002 0.051 Uiso 1 1 calc R . .
C203 C -0.2924(4) 0.1645(6) 1.0236(4) 0.0433(15) Uani 1 1 d . . .
H203 H -0.3598 0.1969 1.0199 0.052 Uiso 1 1 calc R . .
C204 C -0.2521(4) 0.0638(5) 1.0400(4) 0.0344(12) Uani 1 1 d . . .
C205 C -0.1530(4) 0.0164(5) 1.0489(4) 0.0343(12) Uani 1 1 d . . .
H205 H -0.1256 -0.0520 1.0608 0.041 Uiso 1 1 calc R . .
C206 C -0.0956(4) 0.0700(5) 1.0401(3) 0.0345(12) Uani 1 1 d . . .
H206 H -0.0290 0.0378 1.0477 0.041 Uiso 1 1 calc R . .
C207 C 0.6854(5) 0.0071(6) 0.0472(4) 0.0420(14) Uani 1 1 d . . .
O300 O 0.550(2) -0.1020(14) 0.3684(10) 0.156(13) Uani 0.50 1 d P L 1
O30A O 0.6501(14) -0.2816(16) 0.4292(15) 0.178(15) Uani 0.50 1 d PU M 2
N350 N 0.0793(6) -0.1572(6) 1.1492(6) 0.067(2) Uani 1 1 d . . .
O350 O 0.1151(5) -0.1160(5) 1.0984(4) 0.0660(16) Uani 1 1 d . . .
O351 O 0.0864(5) -0.1651(6) 1.2291(4) 0.0755(19) Uani 1 1 d . . .
O352 O 0.0174(8) -0.1889(8) 1.1386(6) 0.109(3) Uani 1 1 d . . .
O410 O 0.0664(3) 0.3608(3) 1.0058(3) 0.0384(9) Uani 1 1 d . . .
O411 O -0.0109(4) 1.0508(4) 0.6958(4) 0.0578(14) Uani 1 1 d . . .
O412 O 0.2866(6) 0.6859(5) 0.2012(4) 0.0694(19) Uani 1 1 d . . .
O415 O 0.7836(9) 0.7427(7) 0.1179(8) 0.122(4) Uani 1 1 d U . .
O417 O -0.0123(9) 0.6603(6) 1.0910(5) 0.105(3) Uani 1 1 d U . .
O418 O 0.2154(7) 0.6205(6) 0.9409(5) 0.091(2) Uani 1 1 d . . .
O450 O 0.6333(15) 0.6329(13) 0.6950(16) 0.124(8) Uani 0.50 1 d PU N 1
O45A O 0.794(2) 0.6546(17) 0.6451(17) 0.144(9) Uani 0.50 1 d PU O 2

loop_
_atom_site_aniso_label
_atom_site_aniso_U_11
_atom_site_aniso_U_22
_atom_site_aniso_U_33
_atom_site_aniso_U_23
_atom_site_aniso_U_13
_atom_site_aniso_U_12
La1 0.02783(14) 0.03883(16) 0.02394(13) -0.00791(11) -0.00261(10) -0.01961(12)
La2 0.02213(13) 0.03604(16) 0.03474(15) -0.01228(12) -0.00355(11) -0.01496(11)
Cu1 0.0371(4) 0.0666(5) 0.0364(4) -0.0160(4) -0.0014(3) -0.0348(4)
Cu2 0.0380(4) 0.0536(5) 0.0454(4) -0.0123(4) -0.0122(3) -0.0086(4)
Cu3 0.0496(4) 0.0400(4) 0.0304(3) -0.0086(3) -0.0050(3) -0.0272(3)
Cu4 0.0265(3) 0.0459(4) 0.0420(4) -0.0121(3) -0.0066(3) -0.0162(3)
Cu5 0.0619(5) 0.0395(4) 0.0381(4) -0.0060(3) -0.0166(4) -0.0286(4)
Cu6 0.0273(3) 0.0404(4) 0.0374(3) -0.0117(3) -0.0051(3) -0.0205(3)
Cu7 0.0587(6) 0.0316(4) 0.1656(13) -0.0045(6) -0.0709(8) -0.0178(4)
Cu8 0.0300(4) 0.0333(4) 0.0729(6) -0.0110(4) -0.0230(4) -0.0131(3)
Cu9 0.0338(4) 0.0338(4) 0.0618(5) -0.0094(3) -0.0200(3) -0.0155(3)
Cu10 0.0240(3) 0.0393(4) 0.0307(3) -0.0099(3) -0.0056(2) -0.0140(3)
N1 0.044(4) 0.082(6) 0.074(5) -0.012(4) -0.024(4) -0.001(4)
N2 0.027(2) 0.065(4) 0.037(3) -0.016(2) -0.0035(19) -0.022(2)
N3 0.072(4) 0.045(3) 0.037(3) -0.013(2) -0.001(3) -0.028(3)
N4 0.061(3) 0.030(2) 0.029(2) -0.0024(19) -0.010(2) -0.022(2)
N5 0.029(2) 0.069(4) 0.036(3) -0.008(3) -0.006(2) -0.028(3)
N6 0.039(3) 0.050(3) 0.032(2) -0.012(2) -0.0008(19) -0.031(2)
N7 0.079(5) 0.040(3) 0.045(3) -0.015(3) -0.009(3) -0.026(3)
N8 0.044(3) 0.039(3) 0.034(2) -0.009(2) -0.009(2) -0.018(2)
N9 0.053(4) 0.094(5) 0.056(4) -0.039(4) 0.009(3) -0.053(4)
N10 0.051(3) 0.052(3) 0.028(2) -0.009(2) -0.004(2) -0.037(3)
N11 0.043(3) 0.041(3) 0.113(6) -0.012(4) -0.031(4) -0.019(3)
N12 0.033(3) 0.033(3) 0.075(4) -0.013(3) -0.017(3) -0.019(2)
N13 0.056(4) 0.035(3) 0.210(12) -0.020(5) -0.080(6) -0.007(3)
N14 0.054(4) 0.032(3) 0.156(8) 0.002(4) -0.068(5) -0.017(3)
N15 0.035(3) 0.046(3) 0.065(4) -0.012(3) -0.019(3) -0.018(2)
N16 0.031(2) 0.042(3) 0.049(3) -0.011(2) -0.011(2) -0.024(2)
N17 0.032(2) 0.046(3) 0.044(3) -0.014(2) -0.014(2) -0.012(2)
N18 0.027(2) 0.035(2) 0.041(3) -0.009(2) -0.0128(19) -0.0122(19)
N19 0.022(2) 0.047(3) 0.050(3) -0.023(2) 0.001(2) -0.017(2)
N20 0.022(2) 0.046(3) 0.025(2) -0.0080(18) -0.0026(16) -0.0193(19)
O1 0.035(2) 0.090(4) 0.073(4) -0.042(3) -0.003(2) -0.031(3)
O2 0.030(2) 0.049(3) 0.036(2) -0.0131(19) -0.0077(16) -0.0191(19)
O3 0.054(3) 0.053(3) 0.051(3) -0.009(2) -0.014(2) -0.009(2)
O4 0.041(2) 0.040(2) 0.035(2) -0.0050(17) -0.0110(17) -0.0208(19)
O5 0.045(3) 0.054(3) 0.039(2) -0.013(2) -0.0070(19) -0.032(2)
O6 0.0269(19) 0.038(2) 0.039(2) -0.0121(17) -0.0028(16) -0.0160(17)
O7 0.033(2) 0.048(3) 0.057(3) -0.017(2) -0.011(2) -0.008(2)
O8 0.035(2) 0.039(2) 0.042(2) -0.0109(18) -0.0079(17) -0.0211(18)
O9 0.080(4) 0.056(3) 0.031(2) -0.009(2) -0.007(2) -0.047(3)
O10 0.048(3) 0.054(3) 0.039(2) -0.007(2) -0.0131(19) -0.034(2)
O11 0.0275(19) 0.044(2) 0.048(2) -0.0176(19) -0.0029(17) -0.0200(18)
O12 0.032(2) 0.034(2) 0.056(3) -0.0079(19) -0.0151(19) -0.0183(18)
O13 0.066(4) 0.036(3) 0.158(7) -0.006(3) -0.069(4) -0.020(3)
O14 0.059(3) 0.030(2) 0.190(8) -0.012(4) -0.079(5) -0.014(2)
O15 0.0255(19) 0.044(2) 0.056(3) -0.015(2) -0.0085(18) -0.0177(18)
O16 0.0253(18) 0.033(2) 0.043(2) -0.0069(17) -0.0063(16) -0.0173(16)
O17 0.048(3) 0.047(3) 0.080(4) -0.013(3) -0.028(3) -0.024(2)
O18 0.0281(19) 0.037(2) 0.046(2) -0.0121(18) -0.0116(17) -0.0153(17)
O19 0.0255(18) 0.043(2) 0.0321(19) -0.0096(17) -0.0028(15) -0.0163(17)
O20 0.0205(16) 0.040(2) 0.0300(18) -0.0021(16) -0.0053(13) -0.0176(16)
O100 0.030(2) 0.072(3) 0.035(2) -0.023(2) 0.0032(17) -0.027(2)
O101 0.036(2) 0.071(3) 0.032(2) -0.018(2) -0.0011(17) -0.030(2)
O102 0.056(3) 0.116(5) 0.043(3) -0.039(3) 0.016(2) -0.064(4)
O103 0.068(4) 0.187(8) 0.048(3) -0.063(4) 0.024(3) -0.094(5)
O200 0.035(2) 0.070(3) 0.0255(19) -0.016(2) 0.0054(16) -0.033(2)
O201 0.056(3) 0.059(3) 0.059(3) -0.023(3) 0.009(2) -0.035(3)
O202 0.029(2) 0.061(3) 0.030(2) -0.0134(19) 0.0009(15) -0.026(2)
O203 0.043(3) 0.104(5) 0.115(6) -0.079(5) 0.035(3) -0.048(3)
C1 0.028(3) 0.088(6) 0.043(3) -0.025(4) -0.009(3) -0.020(3)
C2 0.041(4) 0.108(8) 0.068(6) -0.031(5) -0.022(4) -0.011(5)
C3 0.050(5) 0.151(12) 0.078(7) -0.047(8) -0.034(5) 0.024(6)
C4 0.107(7) 0.070(6) 0.049(5) -0.003(4) -0.030(5) -0.001(5)
C5 0.068(5) 0.067(5) 0.050(4) -0.008(4) -0.019(4) -0.016(4)
C6 0.113(7) 0.118(7) 0.039(4) -0.023(5) 0.002(4) -0.062(6)
C7 0.220(14) 0.140(10) 0.061(6) -0.041(7) 0.055(9) -0.112(10)
C8 0.33(2) 0.099(8) 0.102(11) -0.022(9) 0.092(14) -0.095(10)
C9 0.253(15) 0.064(6) 0.069(7) 0.005(6) 0.050(10) -0.004(8)
C10 0.058(4) 0.036(3) 0.039(3) -0.015(3) -0.004(3) -0.011(3)
C11 0.086(6) 0.029(3) 0.042(4) -0.010(3) -0.004(4) -0.013(3)
C12 0.092(6) 0.044(4) 0.038(3) -0.012(3) 0.004(4) -0.026(4)
C13 0.077(6) 0.050(4) 0.031(3) -0.002(3) -0.008(3) -0.017(4)
C14 0.084(6) 0.043(4) 0.043(4) -0.012(3) -0.003(4) -0.013(4)
C15 0.105(9) 0.053(5) 0.049(5) -0.016(4) -0.008(5) -0.008(5)
C16 0.095(8) 0.061(5) 0.044(4) -0.006(4) -0.021(5) 0.005(5)
C17 0.078(6) 0.073(6) 0.041(4) 0.000(4) -0.008(4) -0.015(5)
C18 0.090(7) 0.081(6) 0.037(4) -0.005(4) -0.001(4) -0.031(6)
C19 0.043(3) 0.049(3) 0.030(3) -0.012(2) 0.000(2) -0.031(3)
C20 0.038(3) 0.074(5) 0.038(3) -0.017(3) -0.001(3) -0.039(3)
C21 0.047(4) 0.072(5) 0.047(4) -0.021(3) 0.011(3) -0.043(4)
C22 0.034(6) 0.075(9) 0.018(4) -0.006(5) 0.004(4) -0.037(6)
C23 0.035(6) 0.090(12) 0.029(6) -0.014(7) -0.012(5) -0.018(7)
C24 0.047(9) 0.116(16) 0.030(6) -0.025(8) -0.008(6) 0.008(10)
C25 0.052(9) 0.133(18) 0.020(6) -0.021(8) 0.001(6) -0.031(10)
C26 0.039(7) 0.099(12) 0.026(5) -0.011(6) -0.006(5) -0.032(8)
C27 0.032(6) 0.074(9) 0.033(6) 0.000(6) -0.006(5) -0.034(6)
O21 0.038(5) 0.083(8) 0.042(5) -0.035(5) -0.015(4) -0.010(5)
O22 0.046(10) 0.17(2) 0.17(3) -0.13(2) -0.003(14) -0.010(12)
O23 0.063(8) 0.072(8) 0.069(8) -0.030(6) -0.013(6) -0.013(6)
O24 0.103(9) 0.108(9) 0.082(7) -0.020(6) 0.005(6) -0.053(7)
N26 0.084(9) 0.075(11) 0.057(7) -0.010(7) -0.007(7) -0.016(8)
O26 0.055(6) 0.117(11) 0.075(8) -0.065(8) -0.001(5) -0.032(6)
O27 0.078(11) 0.14(2) 0.063(8) -0.026(11) 0.015(9) -0.026(15)
O28 0.096(11) 0.104(12) 0.065(6) -0.008(8) -0.008(7) -0.046(10)
O29 0.026(8) 0.051(10) 0.032(8) -0.014(7) -0.006(6) 0.009(7)
O225 0.191(18) 0.043(6) 0.066(8) -0.004(6) -0.006(10) -0.074(9)
O226 0.061(17) 0.033(13) 0.052(19) 0.006(12) -0.003(15) 0.017(11)
O416 0.051(10) 0.082(14) 0.020(7) 0.001(8) -0.018(7) -0.045(10)
O490 0.097(14) 0.15(2) 0.18(2) -0.093(18) -0.045(14) -0.001(13)
C40 0.040(5) 0.016(4) 0.017(4) -0.002(3) -0.004(3) -0.014(4)
C41 0.043(6) 0.023(5) 0.028(5) -0.006(4) -0.014(4) -0.009(4)
C42 0.047(6) 0.022(5) 0.022(4) -0.002(4) -0.017(4) -0.006(4)
C43 0.071(10) 0.037(6) 0.014(4) -0.006(4) -0.013(5) -0.013(6)
C44 0.067(11) 0.046(9) 0.017(5) -0.003(5) 0.004(6) -0.032(8)
C45 0.038(5) 0.024(4) 0.013(4) -0.005(3) -0.004(3) -0.012(4)
O40 0.042(7) 0.19(2) 0.108(14) -0.071(14) 0.023(8) -0.046(10)
O41 0.067(9) 0.091(11) 0.109(13) -0.035(10) -0.005(9) -0.036(8)
O50A 0.068(7) 0.039(5) 0.051(6) -0.010(4) 0.009(5) -0.026(5)
C2A 0.017(5) 0.062(8) 0.096(10) -0.021(7) 0.000(6) -0.015(5)
C2B 0.043(8) 0.061(8) 0.129(13) -0.036(8) 0.001(9) -0.027(7)
C2C 0.054(10) 0.053(9) 0.25(2) -0.044(11) -0.024(14) -0.025(9)
C2D 0.120(18) 0.075(13) 0.22(2) -0.027(10) 0.032(17) -0.076(13)
C2E 0.13(2) 0.096(14) 0.17(2) 0.001(13) 0.02(2) -0.069(16)
C2F 0.061(11) 0.090(12) 0.114(12) -0.005(10) -0.007(10) -0.049(11)
O2F 0.103(15) 0.18(2) 0.103(15) -0.030(15) 0.014(12) -0.062(16)
O2G 0.108(16) 0.15(2) 0.19(2) -0.091(19) 0.041(16) -0.060(15)
O2H 0.039(3) 0.038(3) 0.029(2) -0.008(2) -0.001(2) -0.023(2)
O2J 0.13(2) 0.030(9) 0.037(9) -0.002(7) -0.028(11) -0.039(11)
O2K 0.128(18) 0.22(3) 0.133(18) -0.086(18) 0.038(14) -0.122(19)
O2L 0.031(7) 0.061(8) 0.119(17) -0.047(10) -0.020(9) -0.015(5)
O2M 0.17(2) 0.105(14) 0.072(11) -0.010(10) 0.020(12) -0.060(14)
O2N 0.072(16) 0.19(3) 0.034(11) -0.039(15) 0.002(10) -0.060(19)
O2Q 0.09(2) 0.11(2) 0.09(2) -0.046(19) -0.009(16) -0.061(19)
O2I 0.084(19) 0.054(14) 0.088(19) 0.044(13) 0.005(15) 0.003(13)
O2P 0.071(16) 0.22(3) 0.13(2) -0.12(2) 0.019(15) -0.09(2)
N2R 0.149(17) 0.103(14) 0.106(13) -0.009(10) -0.021(11) -0.076(12)
O2R 0.160(19) 0.116(15) 0.112(13) 0.009(11) -0.026(12) -0.069(14)
O2S 0.171(18) 0.147(19) 0.151(19) 0.000(14) -0.074(15) -0.064(14)
O2T 0.22(2) 0.128(18) 0.144(19) -0.012(16) 0.044(17) -0.065(18)
C4A 0.087(12) 0.067(10) 0.083(12) -0.027(8) -0.012(9) -0.033(9)
C4B 0.127(17) 0.114(15) 0.086(13) -0.034(10) -0.028(11) -0.064(13)
C4C 0.078(14) 0.18(2) 0.123(19) -0.006(16) -0.010(12) -0.081(15)
C4D 0.090(16) 0.20(2) 0.19(2) 0.020(19) -0.027(15) -0.101(17)
C4E 0.11(2) 0.18(2) 0.15(2) 0.037(18) -0.010(14) -0.105(18)
C4F 0.129(16) 0.104(14) 0.072(11) -0.034(8) 0.005(10) -0.068(13)
O4A 0.10(2) 0.11(2) 0.032(11) -0.027(12) 0.003(12) -0.036(17)
O4B 0.103(17) 0.094(17) 0.19(3) -0.079(18) 0.047(17) -0.064(15)
O500 0.046(6) 0.042(5) 0.063(6) -0.009(5) -0.023(5) -0.017(4)
O29Z 0.050(12) 0.078(16) 0.048(12) -0.018(11) 0.005(9) -0.015(11)
O2Y 0.064(18) 0.054(19) 0.015(10) -0.002(10) -0.001(10) 0.023(14)
O22X 0.16(3) 0.040(10) 0.013(7) -0.005(7) -0.002(11) -0.042(14)
O49Z 0.088(19) 0.12(2) 0.046(13) 0.005(14) -0.005(13) -0.038(18)
O49Y 0.065(17) 0.10(2) 0.13(3) -0.03(2) -0.048(18) -0.039(16)
C28 0.037(3) 0.047(4) 0.053(4) -0.018(3) -0.012(3) -0.009(3)
C29 0.066(5) 0.043(4) 0.050(4) -0.014(3) -0.009(4) -0.011(3)
C30 0.063(5) 0.047(4) 0.073(5) -0.023(4) -0.017(4) -0.003(4)
C31 0.041(3) 0.064(4) 0.058(4) -0.025(3) -0.002(3) -0.021(3)
C3A 0.056(9) 0.103(14) 0.072(9) -0.036(9) -0.007(7) -0.033(10)
C3B 0.062(11) 0.113(18) 0.065(10) -0.036(11) -0.004(8) -0.028(11)
C3C 0.099(15) 0.097(15) 0.074(11) -0.038(10) 0.008(9) -0.043(12)
C3D 0.114(14) 0.142(18) 0.079(9) -0.054(11) 0.024(10) -0.090(14)
C3E 0.090(13) 0.158(19) 0.086(10) -0.047(12) 0.000(10) -0.083(13)
C32 0.039(7) 0.046(7) 0.041(6) -0.014(5) -0.013(5) 0.000(5)
C33 0.051(8) 0.067(9) 0.054(8) -0.023(7) -0.024(7) -0.005(7)
C34 0.072(15) 0.092(14) 0.037(9) -0.004(8) -0.012(9) -0.017(12)
C35 0.088(15) 0.104(15) 0.045(8) 0.002(8) 0.010(8) -0.056(13)
C36 0.030(6) 0.068(8) 0.064(8) -0.005(7) -0.011(6) -0.016(6)
C37 0.061(4) 0.055(4) 0.029(3) -0.017(3) 0.005(3) -0.042(3)
C38 0.059(4) 0.072(5) 0.042(3) -0.024(3) 0.011(3) -0.050(4)
C39 0.070(5) 0.076(5) 0.051(4) -0.029(4) 0.006(3) -0.054(4)
C46 0.038(3) 0.036(3) 0.056(4) -0.013(3) -0.009(3) -0.023(3)
C47 0.035(3) 0.034(3) 0.069(5) -0.012(3) -0.017(3) -0.015(2)
C48 0.074(6) 0.037(4) 0.070(5) -0.004(3) -0.020(4) -0.020(4)
C49 0.053(4) 0.038(4) 0.084(6) -0.007(4) -0.021(4) -0.012(3)
C50 0.053(4) 0.041(4) 0.060(4) -0.004(3) -0.010(3) -0.019(3)
C51 0.052(4) 0.045(4) 0.072(5) -0.008(4) -0.005(4) -0.021(3)
C52 0.057(5) 0.044(4) 0.081(6) 0.010(4) -0.009(5) -0.019(4)
C53 0.081(7) 0.065(6) 0.093(7) 0.020(5) -0.053(6) -0.031(5)
C54 0.100(8) 0.072(6) 0.083(7) 0.007(5) -0.047(6) -0.046(6)
C55 0.056(5) 0.038(4) 0.129(9) -0.009(4) -0.052(5) -0.019(3)
C56 0.064(5) 0.045(4) 0.117(8) -0.011(5) -0.057(6) -0.020(4)
C57 0.038(4) 0.063(5) 0.102(7) -0.029(5) -0.023(4) -0.020(3)
C58 0.040(3) 0.049(4) 0.054(4) -0.015(3) -0.017(3) -0.012(3)
C59 0.047(4) 0.039(3) 0.052(4) -0.011(3) -0.016(3) -0.008(3)
C60 0.041(4) 0.066(5) 0.040(3) 0.001(3) -0.008(3) -0.006(3)
C61 0.039(3) 0.080(6) 0.041(3) 0.003(3) -0.010(3) -0.027(4)
C62 0.060(5) 0.085(6) 0.042(4) -0.016(4) -0.016(3) -0.035(4)
C63 0.054(4) 0.062(4) 0.050(4) -0.024(3) -0.007(3) -0.021(4)
C64 0.027(3) 0.036(3) 0.037(3) -0.008(2) -0.009(2) -0.015(2)
C65 0.030(3) 0.041(3) 0.049(4) -0.014(3) -0.006(2) -0.021(2)
C66 0.028(3) 0.040(3) 0.044(3) -0.018(2) -0.003(2) -0.015(2)
C67 0.019(2) 0.041(3) 0.067(4) -0.026(3) -0.007(2) -0.010(2)
C68 0.041(3) 0.047(4) 0.069(5) -0.024(3) 0.006(3) -0.028(3)
C69 0.039(4) 0.051(4) 0.119(8) -0.027(5) -0.004(4) -0.027(3)
C70 0.041(4) 0.043(4) 0.139(10) -0.034(5) -0.024(5) -0.017(3)
C71 0.051(4) 0.052(4) 0.112(8) -0.042(5) -0.030(5) -0.013(4)
C72 0.042(3) 0.046(4) 0.077(5) -0.028(4) -0.021(3) -0.012(3)
C73 0.043(3) 0.031(3) 0.059(4) -0.007(3) -0.021(3) -0.017(3)
C74 0.040(3) 0.032(3) 0.042(3) -0.005(2) -0.021(3) -0.011(2)
C75 0.053(4) 0.034(3) 0.048(4) -0.005(3) -0.021(3) -0.014(3)
C76 0.054(4) 0.033(3) 0.040(3) -0.010(2) -0.019(3) -0.013(3)
C77 0.050(4) 0.045(4) 0.054(4) -0.016(3) -0.015(3) -0.016(3)
C78 0.066(5) 0.052(4) 0.049(4) -0.018(3) -0.018(3) -0.024(4)
C79 0.092(7) 0.061(5) 0.042(4) -0.004(3) -0.022(4) -0.035(5)
C80 0.091(7) 0.066(5) 0.055(5) 0.001(4) -0.039(5) -0.036(5)
C81 0.064(5) 0.056(4) 0.047(4) -0.001(3) -0.028(3) -0.029(4)
C82 0.032(3) 0.043(3) 0.019(2) -0.009(2) -0.0013(18) -0.019(2)
C83 0.028(3) 0.047(3) 0.038(3) -0.018(3) -0.002(2) -0.022(2)
C84 0.018(2) 0.048(3) 0.032(3) -0.015(2) -0.0020(18) -0.013(2)
C85 0.022(2) 0.048(3) 0.029(2) -0.013(2) -0.0024(19) -0.017(2)
C86 0.033(3) 0.054(4) 0.037(3) -0.012(3) -0.002(2) -0.025(3)
C87 0.063(5) 0.078(5) 0.033(3) -0.013(3) 0.002(3) -0.048(4)
C88 0.083(6) 0.087(6) 0.026(3) -0.014(3) 0.004(3) -0.057(5)
C89 0.069(5) 0.072(5) 0.037(3) -0.019(3) 0.000(3) -0.049(4)
C90 0.035(3) 0.047(3) 0.034(3) -0.011(2) -0.002(2) -0.021(3)
C100 0.030(3) 0.049(3) 0.026(3) -0.009(2) -0.001(2) -0.020(2)
C101 0.033(3) 0.051(3) 0.027(3) -0.010(2) -0.001(2) -0.023(3)
C102 0.038(3) 0.077(5) 0.031(3) -0.021(3) 0.006(2) -0.037(3)
C103 0.048(4) 0.089(6) 0.034(3) -0.028(3) 0.006(3) -0.046(4)
C104 0.041(3) 0.087(6) 0.039(3) -0.034(4) 0.013(3) -0.040(4)
C105 0.047(4) 0.079(5) 0.035(3) -0.019(3) 0.001(3) -0.043(4)
C106 0.044(3) 0.067(4) 0.026(3) -0.013(3) -0.003(2) -0.034(3)
C107 0.064(5) 0.113(7) 0.038(4) -0.035(4) 0.014(3) -0.067(5)
C200 0.044(3) 0.062(4) 0.028(3) -0.018(3) 0.007(2) -0.036(3)
C201 0.030(3) 0.058(4) 0.031(3) -0.017(3) 0.005(2) -0.027(3)
C202 0.033(3) 0.051(4) 0.040(3) -0.009(3) 0.003(2) -0.019(3)
C203 0.024(3) 0.058(4) 0.049(4) -0.012(3) 0.005(2) -0.020(3)
C204 0.026(3) 0.057(4) 0.031(3) -0.016(3) 0.001(2) -0.024(3)
C205 0.023(2) 0.052(3) 0.031(3) -0.012(2) -0.0006(19) -0.016(2)
C206 0.026(2) 0.059(4) 0.026(2) -0.015(3) 0.0008(19) -0.021(3)
C207 0.036(3) 0.063(4) 0.043(3) -0.020(3) 0.004(3) -0.033(3)
O300 0.22(3) 0.078(11) 0.048(8) 0.016(7) 0.017(11) 0.030(14)
O30A 0.077(11) 0.122(16) 0.16(2) 0.094(15) 0.040(12) 0.018(11)
N350 0.081(5) 0.055(4) 0.082(5) 0.003(4) -0.048(4) -0.038(4)
O350 0.079(4) 0.073(4) 0.063(4) -0.017(3) -0.013(3) -0.042(4)
O351 0.078(4) 0.101(5) 0.062(4) -0.003(4) -0.021(3) -0.053(4)
O352 0.143(9) 0.120(7) 0.111(7) -0.022(6) -0.013(6) -0.100(7)
O410 0.038(2) 0.042(2) 0.045(2) -0.0137(19) -0.0085(18) -0.0199(19)
O411 0.059(3) 0.068(4) 0.060(3) -0.003(3) -0.024(3) -0.037(3)
O412 0.109(5) 0.088(5) 0.047(3) -0.004(3) -0.011(3) -0.081(4)
O415 0.153(10) 0.071(5) 0.146(9) -0.043(6) -0.021(8) -0.030(6)
O417 0.185(10) 0.077(5) 0.080(5) 0.002(4) -0.037(6) -0.080(6)
O418 0.110(7) 0.081(5) 0.074(5) -0.017(4) -0.013(4) -0.025(5)
O450 0.100(13) 0.064(10) 0.20(2) -0.041(12) -0.078(15) 0.018(9)
O45A 0.173(18) 0.102(13) 0.145(16) -0.003(12) -0.085(14) -0.022(12)

loop_
_atom_type_symbol
_atom_type_description
_atom_type_scat_dispersion_real
_atom_type_scat_dispersion_imag
_atom_type_scat_source
C C 0.0033 0.0016 'International Tables Vol C Tables 4.2.6.8 and 6.1.1.4'
H H 0.0000 0.0000 'International Tables Vol C Tables 4.2.6.8 and 6.1.1.4'
N N 0.0061 0.0033 'International Tables Vol C Tables 4.2.6.8 and 6.1.1.4'
O O 0.0106 0.0060 'International Tables Vol C Tables 4.2.6.8 and 6.1.1.4'
Cu Cu 0.3201 1.2651 'International Tables Vol C Tables 4.2.6.8 and 6.1.1.4'
La La -0.2871 2.4523 'International Tables Vol C Tables 4.2.6.8 and 6.1.1.4'

loop_
_geom_angle_atom_site_label_1
_geom_angle_atom_site_label_2
_geom_angle_atom_site_label_3
_geom_angle
_geom_angle_site_symmetry_3
O200 La1 O2 79.45(14) .
O200 La1 O4 79.64(17) .
O2 La1 O4 71.74(15) .
O200 La1 O10 91.29(17) .
O2 La1 O10 72.08(16) .
O4 La1 O10 143.72(15) .
O200 La1 O6 81.30(14) .
O2 La1 O6 141.70(15) .
O4 La1 O6 72.43(14) .
O10 La1 O6 141.22(15) .
O200 La1 O8 86.60(16) .
O2 La1 O8 139.84(15) .
O4 La1 O8 142.24(14) .
O10 La1 O8 70.79(14) .
O6 La1 O8 70.81(14) .
O200 La1 O101 155.92(14) .
O2 La1 O101 121.81(14) .
O4 La1 O101 95.68(17) .
O10 La1 O101 105.45(17) .
O6 La1 O101 74.80(14) .
O8 La1 O101 82.87(16) .
O200 La1 O100 152.48(14) .
O2 La1 O100 73.04(14) .
O4 La1 O100 92.22(16) .
O10 La1 O100 79.78(16) .
O6 La1 O100 121.48(14) .
O8 La1 O100 114.18(15) .
O101 La1 O100 50.32(13) .
O200 La1 C100 173.84(18) .
O2 La1 C100 97.63(15) .
O4 La1 C100 94.31(17) .
O10 La1 C100 92.97(17) .
O6 La1 C100 98.07(15) .
O8 La1 C100 99.01(16) .
O101 La1 C100 24.98(15) .
O100 La1 C100 25.34(15) .
O14 La2 O16 71.03(15) .
O14 La2 O202 80.6(3) .
O16 La2 O202 82.94(14) .
O14 La2 O12 70.74(15) .
O16 La2 O12 139.86(14) .
O202 La2 O12 79.31(16) .
O14 La2 O18 138.45(19) .
O16 La2 O18 71.12(13) .
O202 La2 O18 78.33(16) .
O12 La2 O18 137.87(14) .
O14 La2 O20 139.06(18) .
O16 La2 O20 138.91(13) .
O202 La2 O20 78.08(14) .
O12 La2 O20 71.19(14) .
O18 La2 O20 69.53(13) .
O14 La2 O103 118.5(3) .
O16 La2 O103 123.75(15) .
O202 La2 O103 150.08(17) .
O12 La2 O103 85.62(19) .
O18 La2 O103 96.7(2) .
O20 La2 O103 72.61(19) .
O14 La2 O102 107.5(3) .
O16 La2 O102 73.92(15) .
O202 La2 O102 150.81(16) .
O12 La2 O102 129.87(16) .
O18 La2 O102 77.51(19) .
O20 La2 O102 108.13(18) .
O103 La2 O102 49.93(15) .
O14 La2 O300 55.2(5) .
O16 La2 O300 89.8(7) .
O202 La2 O300 135.0(4) .
O12 La2 O300 78.3(7) .
O18 La2 O300 140.3(6) .
O20 La2 O300 128.8(7) .
O103 La2 O300 64.9(5) .
O102 La2 O300 63.6(5) .
O14 La2 C107 112.9(3) .
O16 La2 C107 98.55(17) .
O202 La2 C107 166.1(2) .
O12 La2 C107 107.12(19) .
O18 La2 C107 89.1(2) .
O20 La2 C107 92.2(2) .
O103 La2 C107 25.21(18) .
O102 La2 C107 24.96(17) .
O300 La2 C107 58.8(4) .
N10 Cu1 O2 92.1(2) .
N10 Cu1 O1 174.2(2) .
O2 Cu1 O1 84.1(2) .
N10 Cu1 N9 81.1(3) .
O2 Cu1 N9 171.8(3) .
O1 Cu1 N9 102.3(3) .
N2 Cu2 O4 91.1(2) .
N2 Cu2 O3 174.9(2) .
O4 Cu2 O3 83.8(2) .
N2 Cu2 N1 81.6(3) .
O4 Cu2 N1 168.5(3) .
O3 Cu2 N1 103.6(3) .
O6 Cu3 N4 92.5(2) .
O6 Cu3 O5 84.60(19) .
N4 Cu3 O5 171.2(2) .
O6 Cu3 N3 175.0(3) .
N4 Cu3 N3 83.0(3) .
O5 Cu3 N3 100.2(3) .
N6 Cu4 O8 91.8(2) .
N6 Cu4 O7 175.9(2) .
O8 Cu4 O7 84.8(2) .
N6 Cu4 N5 82.8(2) .
O8 Cu4 N5 174.2(2) .
O7 Cu4 N5 100.4(2) .
N8 Cu5 O10 91.7(2) .
N8 Cu5 O9 174.7(2) .
O10 Cu5 O9 83.9(2) .
N8 Cu5 N7 82.2(3) .
O10 Cu5 N7 172.6(3) .
O9 Cu5 N7 101.9(3) .
N8 Cu5 O350 87.1(2) .
O10 Cu5 O350 95.8(2) .
O9 Cu5 O350 96.3(2) .
N7 Cu5 O350 88.2(3) .
N20 Cu6 O12 92.02(18) .
N20 Cu6 O11 174.51(19) .
O12 Cu6 O11 84.15(18) .
N20 Cu6 N19 81.8(2) .
O12 Cu6 N19 173.3(2) .
O11 Cu6 N19 102.2(2) .
N12 Cu7 O14 90.5(2) .
N12 Cu7 O13 172.8(3) .
O14 Cu7 O13 84.6(2) .
N12 Cu7 N11 81.8(2) .
O14 Cu7 N11 172.1(3) .
O13 Cu7 N11 103.2(2) .
O16 Cu8 N14 91.7(2) .
O16 Cu8 O15 85.46(18) .
N14 Cu8 O15 175.4(3) .
O16 Cu8 N13 169.5(4) .
N14 Cu8 N13 82.9(3) .
O15 Cu8 N13 100.5(2) .
O16 Cu8 O49Z 97.8(8) .
N14 Cu8 O49Z 81.5(10) .
O15 Cu8 O49Z 102.5(10) .
N13 Cu8 O49Z 72.5(9) .
N16 Cu9 O18 92.58(19) .
N16 Cu9 O17 175.9(2) .
O18 Cu9 O17 84.26(19) .
N16 Cu9 N15 82.7(2) .
O18 Cu9 N15 175.2(2) .
O17 Cu9 N15 100.5(2) .
N18 Cu10 O20 91.55(19) .
N18 Cu10 O19 173.3(2) .
O20 Cu10 O19 84.94(17) .
N18 Cu10 N17 81.5(2) .
O20 Cu10 N17 163.6(2) .
O19 Cu10 N17 103.4(2) .
C2 N1 Cu2 110.9(6) .
C1 N2 O2 113.1(6) .
C1 N2 Cu2 120.0(6) .
O2 N2 Cu2 126.7(4) .
C11 N3 Cu3 111.0(5) .
C10 N4 O4 115.6(6) .
C10 N4 Cu3 118.2(5) .
O4 N4 Cu3 125.9(4) .
C20 N5 Cu4 113.3(4) .
C19 N6 O6 113.2(6) .
C19 N6 Cu4 120.9(5) .
O6 N6 Cu4 125.7(4) .
C29 N7 Cu5 111.9(5) .
C28 N8 O8 115.9(5) .
C28 N8 Cu5 119.1(5) .
O8 N8 Cu5 125.0(4) .
C38 N9 Cu1 113.6(4) .
C37 N10 O10 113.1(6) .
C37 N10 Cu1 120.1(5) .
O10 N10 Cu1 126.8(4) .
C47 N11 Cu7 111.6(5) .
C46 N12 O12 114.9(5) .
C46 N12 Cu7 118.5(5) .
O12 N12 Cu7 126.4(3) .
C56 N13 Cu8 111.5(5) .
C55 N14 O14 115.1(6) .
C55 N14 Cu8 119.0(5) .
O14 N14 Cu8 125.5(5) .
C65 N15 Cu9 110.7(4) .
C64 N16 O16 112.5(5) .
C64 N16 Cu9 120.0(4) .
O16 N16 Cu9 126.2(3) .
C74 N17 Cu10 111.7(4) .
C73 N18 O18 114.4(5) .
C73 N18 Cu10 120.2(4) .
O18 N18 Cu10 125.2(4) .
C83 N19 Cu6 113.5(4) .
C82 N20 O20 113.7(5) .
C82 N20 Cu6 119.9(4) .
O20 N20 Cu6 126.5(3) .
C1 O1 Cu1 108.3(4) .
N2 O2 Cu1 110.6(3) .
N2 O2 La1 123.4(3) .
Cu1 O2 La1 125.8(2) .
C10 O3 Cu2 108.7(5) .
N4 O4 Cu2 109.1(4) .
N4 O4 La1 123.5(4) .
Cu2 O4 La1 127.0(2) .
C19 O5 Cu3 106.1(4) .
N6 O6 Cu3 110.6(3) .
N6 O6 La1 123.0(3) .
Cu3 O6 La1 125.4(2) .
C28 O7 Cu4 109.6(4) .
N8 O8 Cu4 107.9(3) .
N8 O8 La1 123.7(3) .
Cu4 O8 La1 123.4(2) .
C37 O9 Cu5 108.2(4) .
N10 O10 Cu5 110.5(4) .
N10 O10 La1 122.4(4) .
Cu5 O10 La1 127.1(2) .
C46 O11 Cu6 108.4(4) .
N12 O12 Cu6 109.9(3) .
N12 O12 La2 122.7(3) .
Cu6 O12 La2 122.2(2) .
C55 O13 Cu7 107.9(5) .
N14 O14 Cu7 108.4(4) .
N14 O14 La2 124.1(4) .
Cu7 O14 La2 126.9(3) .
C64 O15 Cu8 107.0(3) .
N16 O16 Cu8 110.1(3) .
N16 O16 La2 122.9(3) .
Cu8 O16 La2 126.87(19) .
C73 O17 Cu9 108.7(4) .
N18 O18 Cu9 109.7(3) .
N18 O18 La2 124.7(3) .
Cu9 O18 La2 125.0(2) .
C82 O19 Cu10 107.5(3) .
N20 O20 Cu10 110.3(3) .
N20 O20 La2 118.8(3) .
Cu10 O20 La2 126.03(18) .
C100 O100 La1 93.4(4) .
C100 O101 La1 95.8(4) .
C107 O102 La2 92.8(4) .
C107 O103 La2 94.2(4) .
C200 O200 La1 131.4(4) .
C207 O202 La2 132.4(4) .
O1 C1 N2 123.9(8) .
O1 C1 C2 121.2(7) .
N2 C1 C2 114.9(8) .
N1 C2 C1 108.0(7) .
N1 C2 C3 112.4(11) .
C1 C2 C3 108.5(8) .
C4 C3 C2 112.8(10) .
C9 C4 C5 116.8(11) .
C9 C4 C3 119.6(11) .
C5 C4 C3 123.2(10) .
C6 C5 C4 121.6(10) .
C7 C6 C5 122.0(11) .
C8 C7 C6 117.2(12) .
C7 C8 C9 123.5(12) .
C4 C9 C8 118.7(11) .
O3 C10 N4 121.9(7) .
O3 C10 C11 122.6(7) .
N4 C10 C11 115.5(7) .
N3 C11 C10 109.7(6) .
N3 C11 C12 110.7(8) .
C10 C11 C12 110.8(6) .
C13 C12 C11 114.2(6) .
C14 C13 C18 119.5(9) .
C14 C13 C12 121.5(9) .
C18 C13 C12 119.0(9) .
C13 C14 C15 120.9(11) .
C16 C15 C14 120.9(11) .
C15 C16 C17 118.2(10) .
C18 C17 C16 123.1(12) .
C17 C18 C13 117.3(11) .
O5 C19 N6 125.2(6) .
O5 C19 C20 120.9(5) .
N6 C19 C20 113.9(6) .
N5 C20 C21 111.5(6) .
N5 C20 C19 108.8(5) .
C21 C20 C19 112.5(6) .
C22 C21 C20 116.7(7) .
C22 C21 C2A 111.6(9) .
C20 C21 C2A 115.4(8) .
C23 C22 C27 117.7(10) .
C23 C22 C21 125.5(9) .
C27 C22 C21 116.8(10) .
C22 C23 C24 121.4(10) .
C25 C24 C23 120.1(12) .
C24 C25 C26 120.4(12) .
C25 C26 C27 120.2(11) .
C22 C27 C26 119.9(11) .
O26 N26 O27 118.0(19) .
O26 N26 O28 115.9(18) .
O27 N26 O28 125(2) .
C45 C40 C41 119.5(8) .
C45 C40 C39 123.3(8) .
C41 C40 C39 117.1(8) .
C40 C41 C42 119.5(9) .
C43 C42 C41 120.4(9) .
C42 C43 C44 122.7(10) .
C43 C44 C45 117.6(12) .
C40 C45 C44 120.1(9) .
C2F C2A C2B 119.3(14) .
C2F C2A C21 123.6(14) .
C2B C2A C21 117.1(12) .
C2C C2B C2A 122.2(15) .
C2D C2C C2B 116.9(16) .
C2C C2D C2E 124.1(16) .
C2D C2E C2F 119.4(17) .
C2A C2F C2E 117.6(16) .
O2S N2R O2T 113(3) .
O2S N2R O2R 126(3) .
O2T N2R O2R 120(3) .
C4B C4A C4F 113.5(13) .
C4B C4A C39 137.5(14) .
C4F C4A C39 108.2(14) .
C4C C4B C4A 122.9(16) .
C4D C4C C4B 121.0(17) .
C4C C4D C4E 119.4(17) .
C4D C4E C4F 119.2(17) .
C4A C4F C4E 123.0(16) .
O7 C28 N8 120.9(7) .
O7 C28 C29 122.7(7) .
N8 C28 C29 116.4(7) .
C28 C29 C30 111.7(8) .
C28 C29 N7 107.4(7) .
C30 C29 N7 113.5(7) .
C31 C30 C29 115.0(7) .
C36 C31 C32 124.7(10) .
C36 C31 C3E 37.2(13) .
C32 C31 C3E 119.2(12) .
C36 C31 C3A 92.5(11) .
C32 C31 C3A 41.9(10) .
C3E C31 C3A 111.2(11) .
C36 C31 C30 122.7(9) .
C32 C31 C30 112.5(8) .
C3E C31 C30 115.5(10) .
C3A C31 C30 133.1(10) .
C3B C3A C31 123.1(13) .
C3C C3B C3A 122.9(16) .
C3B C3C C3D 117.2(16) .
C3C C3D C3E 120.2(15) .
C3D C3E C31 125.2(14) .
C33 C32 C31 116.0(12) .
C34 C33 C32 121.4(13) .
C33 C34 C35 119.9(13) .
C34 C35 C36 121.1(15) .
C31 C36 C35 116.9(14) .
O9 C37 N10 123.8(6) .
O9 C37 C38 121.1(6) .
N10 C37 C38 115.1(7) .
N9 C38 C37 110.1(6) .
N9 C38 C39 113.8(7) .
C37 C38 C39 111.1(6) .
C40 C39 C38 115.6(7) .
C40 C39 C4A 103.0(9) .
C38 C39 C4A 106.8(9) .
O11 C46 N12 122.3(6) .
O11 C46 C47 121.8(5) .
N12 C46 C47 115.8(6) .
N11 C47 C48 112.0(7) .
N11 C47 C46 108.1(5) .
C48 C47 C46 109.6(6) .
C49 C48 C47 115.8(8) .
C54 C49 C50 117.7(8) .
C54 C49 C48 121.7(9) .
C50 C49 C48 120.6(8) .
C49 C50 C51 122.3(8) .
C50 C51 C52 119.3(9) .
C53 C52 C51 119.4(8) .
C52 C53 C54 120.3(9) .
C49 C54 C53 120.9(10) .
N14 C55 O13 123.1(7) .
N14 C55 C56 116.2(7) .
O13 C55 C56 120.7(7) .
N13 C56 C55 109.3(7) .
N13 C56 C57 111.4(8) .
C55 C56 C57 114.3(9) .
C58 C57 C56 113.4(8) .
C63 C58 C59 117.2(7) .
C63 C58 C57 121.9(7) .
C59 C58 C57 120.5(7) .
C60 C59 C58 121.7(7) .
C61 C60 C59 119.0(8) .
C62 C61 C60 120.5(7) .
C61 C62 C63 121.0(8) .
C58 C63 C62 120.4(8) .
O15 C64 N16 124.8(6) .
O15 C64 C65 120.1(5) .
N16 C64 C65 115.1(5) .
C64 C65 N15 109.3(5) .
C64 C65 C66 111.9(6) .
N15 C65 C66 109.9(5) .
C65 C66 C67 115.4(6) .
C68 C67 C72 118.5(6) .
C68 C67 C66 122.4(6) .
C72 C67 C66 119.0(6) .
C67 C68 C69 120.4(7) .
C70 C69 C68 120.2(8) .
C69 C70 C71 120.5(7) .
C70 C71 C72 120.1(8) .
C67 C72 C71 120.1(8) .
O17 C73 N18 122.9(6) .
O17 C73 C74 121.8(6) .
N18 C73 C74 115.2(5) .
N17 C74 C73 107.7(5) .
N17 C74 C75 110.6(6) .
C73 C74 C75 111.2(5) .
C76 C75 C74 113.7(5) .
C77 C76 C81 117.9(7) .
C77 C76 C75 122.0(6) .
C81 C76 C75 120.1(7) .
C78 C77 C76 120.4(7) .
C79 C78 C77 121.5(9) .
C80 C79 C78 119.3(9) .
C79 C80 C81 120.0(8) .
C80 C81 C76 120.8(8) .
N20 C82 O19 123.5(5) .
N20 C82 C83 116.2(5) .
O19 C82 C83 120.2(5) .
N19 C83 C82 107.2(5) .
N19 C83 C84 112.7(5) .
C82 C83 C84 112.9(5) .
C85 C84 C83 115.2(5) .
C90 C85 C86 119.5(5) .
C90 C85 C84 121.0(5) .
C86 C85 C84 119.4(5) .
C87 C86 C85 119.8(6) .
C88 C87 C86 121.0(7) .
C87 C88 C89 119.2(7) .
C90 C89 C88 119.4(7) .
C85 C90 C89 121.1(6) .
O101 C100 O100 120.5(6) .
O101 C100 C101 119.0(5) .
O100 C100 C101 120.5(5) .
O101 C100 La1 59.2(3) .
O100 C100 La1 61.3(3) .
C101 C100 La1 178.1(4) .
C106 C101 C102 119.9(6) .
C106 C101 C100 119.8(5) .
C102 C101 C100 120.4(5) .
C101 C102 C103 119.7(6) .
C104 C103 C102 119.8(6) .
C103 C104 C105 119.7(6) .
C103 C104 C107 120.6(6) .
C105 C104 C107 119.6(6) .
C106 C105 C104 120.6(6) .
C105 C106 C101 120.3(6) .
O102 C107 O103 121.9(7) .
O102 C107 C104 119.7(6) .
O103 C107 C104 118.4(6) .
O102 C107 La2 62.2(4) .
O103 C107 La2 60.6(4) .
C104 C107 La2 171.9(7) .
O201 C200 O200 122.8(6) .
O201 C200 C201 120.8(6) .
O200 C200 C201 116.4(6) .
C206 C201 C202 120.2(6) .
C206 C201 C200 119.5(6) .
C202 C201 C200 120.4(7) .
C201 C202 C203 120.3(7) .
C204 C203 C202 118.9(6) .
C203 C204 C205 119.9(5) .
C203 C204 C207 119.8(6) 1_456
C205 C204 C207 120.3(6) 1_456
C206 C205 C204 119.7(6) .
C201 C206 C205 120.9(6) .
O202 C207 O203 123.8(6) .
O202 C207 C204 118.8(6) 1_654
O203 C207 C204 117.5(6) 1_654
O350 N350 O352 122.9(9) .
O350 N350 O351 121.3(7) .
O352 N350 O351 115.1(9) .
N350 O350 Cu5 132.4(7) .

loop_
_geom_bond_atom_site_label_1
_geom_bond_atom_site_label_2
_geom_bond_distance
_geom_bond_site_symmetry_2
La1 O200 2.430(4) .
La1 O2 2.467(4) .
La1 O4 2.467(5) .
La1 O10 2.480(5) .
La1 O6 2.488(4) .
La1 O8 2.489(5) .
La1 O101 2.556(5) .
La1 O100 2.602(4) .
La1 C100 2.961(6) .
La2 O14 2.452(6) .
La2 O16 2.481(4) .
La2 O202 2.481(4) .
La2 O12 2.493(4) .
La2 O18 2.512(4) .
La2 O20 2.526(4) .
La2 O103 2.568(6) .
La2 O102 2.604(5) .
La2 O300 2.710(14) .
La2 C107 2.940(8) .
Cu1 N10 1.892(6) .
Cu1 O2 1.912(5) .
Cu1 O1 1.945(6) .
Cu1 N9 2.029(7) .
Cu2 N2 1.908(6) .
Cu2 O4 1.915(5) .
Cu2 O3 1.946(6) .
Cu2 N1 2.020(7) .
Cu3 O6 1.902(4) .
Cu3 N4 1.925(6) .
Cu3 O5 1.960(5) .
Cu3 N3 1.994(6) .
Cu4 N6 1.895(6) .
Cu4 O8 1.936(4) .
Cu4 O7 1.942(5) .
Cu4 N5 1.987(5) .
Cu5 N8 1.898(5) .
Cu5 O10 1.920(5) .
Cu5 O9 1.952(5) .
Cu5 N7 2.006(7) .
Cu5 O350 2.414(7) .
Cu6 N20 1.910(5) .
Cu6 O12 1.924(4) .
Cu6 O11 1.945(5) .
Cu6 N19 1.996(5) .
Cu7 N12 1.911(5) .
Cu7 O14 1.925(5) .
Cu7 O13 1.937(5) .
Cu7 N11 2.025(6) .
Cu8 O16 1.885(4) .
Cu8 N14 1.899(6) .
Cu8 O15 1.931(4) .
Cu8 N13 1.994(7) .
Cu8 O49Z 2.39(3) .
Cu9 N16 1.885(6) .
Cu9 O18 1.904(4) .
Cu9 O17 1.939(5) .
Cu9 N15 2.008(5) .
Cu10 N18 1.902(5) .
Cu10 O20 1.903(4) .
Cu10 O19 1.933(4) .
Cu10 N17 2.003(6) .
N1 C2 1.509(15) .
N2 C1 1.313(8) .
N2 O2 1.392(8) .
N3 C11 1.486(12) .
N4 C10 1.294(9) .
N4 O4 1.384(7) .
N5 C20 1.482(11) .
N6 C19 1.297(7) .
N6 O6 1.383(7) .
N7 C29 1.523(12) .
N8 C28 1.334(9) .
N8 O8 1.406(7) .
N9 C38 1.427(12) .
N10 C37 1.313(9) .
N10 O10 1.399(6) .
N11 C47 1.473(9) .
N12 C46 1.319(7) .
N12 O12 1.371(7) .
N13 C56 1.488(11) .
N14 C55 1.292(10) .
N14 O14 1.397(7) .
N15 C65 1.514(9) .
N16 C64 1.310(7) .
N16 O16 1.400(6) .
N17 C74 1.497(8) .
N18 C73 1.297(8) .
N18 O18 1.396(6) .
N19 C83 1.492(9) .
N20 C82 1.290(7) .
N20 O20 1.402(6) .
O1 C1 1.281(11) .
O3 C10 1.289(10) .
O5 C19 1.295(9) .
O7 C28 1.289(9) .
O9 C37 1.290(10) .
O11 C46 1.295(8) .
O13 C55 1.297(9) .
O15 C64 1.281(8) .
O17 C73 1.281(8) .
O19 C82 1.323(7) .
O100 C100 1.270(7) .
O101 C100 1.257(7) .
O102 C107 1.242(9) .
O103 C107 1.256(9) .
O200 C200 1.278(8) .
O201 C200 1.244(9) .
O202 C207 1.256(8) .
O203 C207 1.272(9) .
C1 C2 1.523(13) .
C2 C3 1.548(14) .
C3 C4 1.491(17) .
C4 C9 1.384(12) .
C4 C5 1.398(11) .
C5 C6 1.383(11) .
C6 C7 1.349(13) .
C7 C8 1.346(15) .
C8 C9 1.421(15) .
C10 C11 1.500(11) .
C11 C12 1.556(11) .
C12 C13 1.512(12) .
C13 C14 1.367(13) .
C13 C18 1.428(15) .
C14 C15 1.402(13) .
C15 C16 1.350(18) .
C16 C17 1.398(17) .
C17 C18 1.377(15) .
C19 C20 1.556(10) .
C20 C21 1.540(9) .
C21 C22 1.475(13) .
C21 C2A 1.549(17) .
C22 C23 1.389(13) .
C22 C27 1.398(12) .
C23 C24 1.397(13) .
C24 C25 1.357(14) .
C25 C26 1.363(15) .
C26 C27 1.418(13) .
N26 O26 1.25(2) .
N26 O27 1.27(3) .
N26 O28 1.29(2) .
C40 C45 1.396(11) .
C40 C41 1.397(11) .
C40 C39 1.488(10) .
C41 C42 1.402(11) .
C42 C43 1.348(14) .
C43 C44 1.377(15) .
C44 C45 1.436(12) .
C2A C2F 1.399(15) .
C2A C2B 1.404(14) .
C2B C2C 1.400(14) .
C2C C2D 1.358(16) .
C2D C2E 1.367(17) .
C2E C2F 1.440(16) .
N2R O2S 1.26(2) .
N2R O2T 1.27(2) .
N2R O2R 1.28(3) .
C4A C4B 1.408(14) .
C4A C4F 1.413(15) .
C4A C39 1.564(14) .
C4B C4C 1.395(15) .
C4C C4D 1.354(16) .
C4D C4E 1.362(17) .
C4E C4F 1.419(16) .
C28 C29 1.488(11) .
C29 C30 1.509(12) .
C30 C31 1.506(12) .
C31 C36 1.335(18) .
C31 C32 1.405(16) .
C31 C3E 1.413(14) .
C31 C3A 1.423(13) .
C3A C3B 1.394(15) .
C3B C3C 1.353(16) .
C3C C3D 1.379(17) .
C3D C3E 1.396(15) .
C32 C33 1.393(13) .
C33 C34 1.365(16) .
C34 C35 1.371(16) .
C35 C36 1.410(15) .
C37 C38 1.500(9) .
C38 C39 1.548(10) .
C46 C47 1.521(9) .
C47 C48 1.514(13) .
C48 C49 1.493(11) .
C49 C54 1.364(13) .
C49 C50 1.380(12) .
C50 C51 1.383(11) .
C51 C52 1.391(14) .
C52 C53 1.354(16) .
C53 C54 1.417(14) .
C55 C56 1.493(10) .
C56 C57 1.509(14) .
C57 C58 1.475(10) .
C58 C63 1.395(10) .
C58 C59 1.401(10) .
C59 C60 1.392(11) .
C60 C61 1.381(13) .
C61 C62 1.353(13) .
C62 C63 1.396(11) .
C64 C65 1.504(8) .
C65 C66 1.513(9) .
C66 C67 1.513(8) .
C67 C68 1.386(9) .
C67 C72 1.400(9) .
C68 C69 1.409(8) .
C69 C70 1.362(12) .
C70 C71 1.370(12) .
C71 C72 1.408(9) .
C73 C74 1.513(9) .
C74 C75 1.544(10) .
C75 C76 1.507(10) .
C76 C77 1.387(11) .
C76 C81 1.394(9) .
C77 C78 1.370(12) .
C78 C79 1.370(11) .
C79 C80 1.367(15) .
C80 C81 1.391(13) .
C82 C83 1.523(8) .
C83 C84 1.542(8) .
C84 C85 1.514(8) .
C85 C90 1.376(8) .
C85 C86 1.386(9) .
C86 C87 1.385(9) .
C87 C88 1.385(11) .
C88 C89 1.391(11) .
C89 C90 1.393(9) .
C100 C101 1.488(8) .
C101 C106 1.389(8) .
C101 C102 1.390(9) .
C102 C103 1.411(9) .
C103 C104 1.379(9) .
C104 C105 1.399(9) .
C104 C107 1.503(10) .
C105 C106 1.373(9) .
C200 C201 1.511(8) .
C201 C206 1.371(10) .
C201 C202 1.388(9) .
C202 C203 1.407(9) .
C203 C204 1.399(10) .
C204 C205 1.405(8) .
C204 C207 1.493(8) 1_456
C205 C206 1.382(8) .
C207 C204 1.493(8) 1_654
N350 O350 1.093(10) .
N350 O352 1.284(10) .
N350 O351 1.357(11) .
